data_1575539
loop_
_publ_author_name
'Ray, Manaswini'
'Krishnaswamy, Shobhana'
'Chand, Dillip Kumar'

_publ_section_title
;
 Hosting of [Cs(crown ether)<sub>2</sub>]<sup>+</sup> type host-guest
 complexes by a nano-sized molecular cuboid.
;
_journal_issue 37
_journal_name_full 'Chemical science'
_journal_page_first 17127
_journal_page_last 17138
_journal_paper_doi 10.1039/d5sc03202d
_journal_volume 16
_journal_year 2025
_chemical_formula_sum 'C224 H280 Cs0.48 N43 O49 Pd8'
_chemical_formula_weight 5273.89
_space_group_crystal_system triclinic
_space_group_IT_number 2
_space_group_name_Hall '-P 1'
_space_group_name_H-M_alt 'P -1'
_atom_sites_solution_hydrogens geom
_audit_creation_method SHELXL-2019/3
_audit_update_record
;
2025-02-12 deposited with the CCDC.	2025-08-22 downloaded from the CCDC.
;
_cell_angle_alpha 70.951(3)
_cell_angle_beta 69.338(3)
_cell_angle_gamma 64.414(2)
_cell_formula_units_Z 1
_cell_length_a 20.7720(18)
_cell_length_b 21.4093(19)
_cell_length_c 22.903(2)
_cell_measurement_reflns_used 9691
_cell_measurement_temperature 100(2)
_cell_measurement_theta_max 24.17
_cell_measurement_theta_min 2.63
_cell_volume 8410.9(13)
_computing_cell_refinement 'APEX4/SAINT (Bruker, 2021)'
_computing_data_collection 'APEX4 (Bruker, 2021)'
_computing_data_reduction 'SAINT/XPREP (Bruker, 2021)'
_computing_structure_refinement 'SHELXL-2019/2 (Sheldrick, 2019), WinGX'
_computing_structure_solution 'SHELXT 2018/2 (Sheldrick, 2018)'
_diffrn_ambient_temperature 100(2)
_diffrn_measured_fraction_theta_full 0.994
_diffrn_measured_fraction_theta_max 0.994
_diffrn_measurement_device_type 'Bruker D8 Venture Diffractometer'
_diffrn_measurement_method '\f and \w scans'
_diffrn_radiation_type MoK\a
_diffrn_radiation_wavelength 0.71073
_diffrn_reflns_av_R_equivalents 0.1180
_diffrn_reflns_av_unetI/netI 0.0530
_diffrn_reflns_Laue_measured_fraction_full 0.994
_diffrn_reflns_Laue_measured_fraction_max 0.994
_diffrn_reflns_limit_h_max 24
_diffrn_reflns_limit_h_min -24
_diffrn_reflns_limit_k_max 25
_diffrn_reflns_limit_k_min -25
_diffrn_reflns_limit_l_max 27
_diffrn_reflns_limit_l_min -27
_diffrn_reflns_number 360919
_diffrn_reflns_point_group_measured_fraction_full 0.994
_diffrn_reflns_point_group_measured_fraction_max 0.994
_diffrn_reflns_theta_full 25.102
_diffrn_reflns_theta_max 25.102
_diffrn_reflns_theta_min 2.473
_diffrn_source 'fine focus sealed tube'
_exptl_absorpt_coefficient_mu 0.528
_exptl_absorpt_correction_T_max 0.5939
_exptl_absorpt_correction_T_min 0.4075
_exptl_absorpt_correction_type multi-scan
_exptl_absorpt_process_details
;
 SADABS-2016/2 - Bruker AXS area detector 
 scaling and absorption correction 
;
_exptl_crystal_colour colorless
_exptl_crystal_density_diffrn 1.041
_exptl_crystal_description block
_exptl_crystal_F_000 2711
_exptl_crystal_size_max 0.385
_exptl_crystal_size_mid 0.190
_exptl_crystal_size_min 0.118
_refine_diff_density_max 2.230
_refine_diff_density_min -1.172
_refine_diff_density_rms 0.158
_refine_ls_extinction_method none
_refine_ls_goodness_of_fit_ref 1.048
_refine_ls_hydrogen_treatment constr
_refine_ls_matrix_type full
_refine_ls_number_parameters 1743
_refine_ls_number_reflns 29813
_refine_ls_number_restraints 1969
_refine_ls_restrained_S_all 1.047
_refine_ls_R_factor_all 0.1559
_refine_ls_R_factor_gt 0.0995
_refine_ls_shift/su_max 0.002
_refine_ls_shift/su_mean 0.000
_refine_ls_structure_factor_coef Fsqd
_refine_ls_weighting_details 'w=1/[\s^2^(Fo^2^)+(0.1600P)^2^+73.5142P] where P=(Fo^2^+2Fc^2^)/3'
_refine_ls_weighting_scheme calc
_refine_ls_wR_factor_gt 0.2729
_refine_ls_wR_factor_ref 0.3382
_reflns_Friedel_coverage 0.000
_reflns_number_gt 18414
_reflns_number_total 29813
_reflns_threshold_expression 'I > 2\s(I)'
_cod_data_source_file d5sc03202d2.cif
_cod_data_source_block shelx_CCDC3
_cod_depositor_comments 'Adding full bibliography for 1575536--1575539.cif.'
_cod_original_cell_volume 8410.8(13)
_cod_database_code 1575539
_shelx_shelxl_version_number 2019/3
_shelx_space_group_comment
;
The symmetry employed for this shelxl refinement is uniquely defined
by the following loop, which should always be used as a source of
symmetry information in preference to the above space-group names.
They are only intended as comments.
;
_shelx_estimated_absorpt_t_min 0.823
_shelx_estimated_absorpt_t_max 0.940

loop_
_space_group_symop_operation_xyz
'x, y, z'
'-x, -y, -z'

loop_
_atom_site_label
_atom_site_type_symbol
_atom_site_fract_x
_atom_site_fract_y
_atom_site_fract_z
_atom_site_U_iso_or_equiv
_atom_site_adp_type
_atom_site_occupancy
_atom_site_site_symmetry_order
_atom_site_calc_flag
_atom_site_refinement_flags_posn
_atom_site_refinement_flags_adp
_atom_site_refinement_flags_occupancy
_atom_site_disorder_assembly
_atom_site_disorder_group
Cs1 Cs 1.0133(3) 0.5437(3) 0.9852(3) 0.078(2) Uani 0.151(3) 1 d D . . . .
Cs2 Cs 0.9667(7) 0.5252(6) 1.0923(6) 0.110(6) Uani 0.090(4) 1 d . . . A .
Pd1 Pd 1.49867(4) 0.57884(4) 0.64452(4) 0.0572(2) Uani 1 1 d . . . . .
Pd2 Pd 0.89977(4) 0.85820(3) 0.54236(3) 0.03895(19) Uani 1 1 d . . . . .
Pd3 Pd 0.61542(4) 1.03223(4) 1.10682(4) 0.0522(2) Uani 1 1 d . . . . .
Pd4 Pd 0.78927(4) 0.24740(4) 0.78772(3) 0.0418(2) Uani 1 1 d . . . . .
C1 C 1.4114(6) 0.6195(7) 0.7673(5) 0.072(3) Uani 1 1 d . U . . .
H1 H 1.447475 0.577040 0.782654 0.087 Uiso 1 1 calc R U . . .
C2 C 1.3531(5) 0.6574(7) 0.8114(5) 0.074(3) Uani 1 1 d . U . . .
H2 H 1.351772 0.642749 0.855556 0.088 Uiso 1 1 calc R U . . .
C3 C 1.2978(5) 0.7163(7) 0.7896(5) 0.072(3) Uani 1 1 d D U . . .
C4 C 1.3029(6) 0.7355(8) 0.7238(6) 0.097(5) Uani 1 1 d . U . . .
H4 H 1.264652 0.774340 0.707348 0.117 Uiso 1 1 calc R U . . .
C5 C 1.3640(6) 0.6974(7) 0.6833(6) 0.088(4) Uani 1 1 d . U . . .
H5 H 1.367407 0.712096 0.638802 0.105 Uiso 1 1 calc R U . . .
C6 C 1.2338(2) 0.7572(4) 0.8349(2) 0.058(3) Uani 1 1 d DG U . . .
C7 C 1.2432(2) 0.7568(3) 0.8922(3) 0.054(2) Uani 1 1 d G U . . .
H7 H 1.290386 0.732907 0.900994 0.064 Uiso 1 1 calc R U . . .
C8 C 1.1835(3) 0.7915(3) 0.9367(2) 0.046(2) Uani 1 1 d G U . . .
C9 C 1.1144(2) 0.8265(3) 0.9238(2) 0.0404(19) Uani 1 1 d G U . . .
H9 H 1.073583 0.850153 0.954200 0.048 Uiso 1 1 calc R U . . .
C10 C 1.1050(2) 0.8268(3) 0.8665(2) 0.0371(18) Uani 1 1 d G U . . .
C11 C 1.1647(3) 0.7922(4) 0.8221(2) 0.055(3) Uani 1 1 d G U . . .
H11 H 1.158328 0.792399 0.782930 0.066 Uiso 1 1 calc R U . . .
C12 C 1.0275(2) 0.8622(3) 0.8542(3) 0.0357(17) Uani 1 1 d G U . . .
C13 C 0.9669(3) 0.8925(4) 0.9004(2) 0.057(3) Uani 1 1 d G U . . .
H13 H 0.973363 0.893488 0.939100 0.069 Uiso 1 1 calc R U . . .
C14 C 0.8967(2) 0.9215(4) 0.8900(3) 0.058(2) Uani 1 1 d G U . . .
C15 C 0.8872(2) 0.9201(3) 0.8334(3) 0.048(2) Uani 1 1 d G U . . .
H15 H 0.839259 0.939907 0.826341 0.057 Uiso 1 1 calc R U . . .
C16 C 0.9479(3) 0.8898(4) 0.7872(2) 0.051(2) Uani 1 1 d G U . . .
C17 C 1.0180(2) 0.8608(3) 0.7975(2) 0.044(2) Uani 1 1 d G U . . .
H17 H 1.059470 0.840035 0.765929 0.053 Uiso 1 1 calc R U . . .
C18 C 0.9792(6) 0.8764(7) 0.6181(5) 0.063(3) Uani 1 1 d . U . . .
H18 H 1.016331 0.875401 0.579162 0.076 Uiso 1 1 calc R U . . .
C19 C 0.9920(6) 0.8807(7) 0.6704(5) 0.061(3) Uani 1 1 d . U . . .
H19 H 1.038115 0.881572 0.668265 0.074 Uiso 1 1 calc R U . . .
C20 C 0.9365(6) 0.8839(6) 0.7284(5) 0.059(2) Uani 1 1 d . U . . .
C21 C 0.8721(5) 0.8785(6) 0.7292(5) 0.055(2) Uani 1 1 d . U . . .
H21 H 0.834811 0.877223 0.767800 0.066 Uiso 1 1 calc R U . . .
C22 C 0.8620(5) 0.8749(6) 0.6753(5) 0.057(3) Uani 1 1 d . U . . .
H22 H 0.816468 0.873374 0.676765 0.069 Uiso 1 1 calc R U . . .
C23 C 0.7019(6) 0.9756(7) 0.9925(7) 0.079(3) Uani 1 1 d . U . . .
H23 H 0.656246 0.973276 0.995322 0.095 Uiso 1 1 calc R U . . .
C24 C 0.7633(6) 0.9484(7) 0.9459(6) 0.074(3) Uani 1 1 d . U . . .
H24 H 0.759426 0.927450 0.917059 0.089 Uiso 1 1 calc R U . . .
C25 C 0.8304(5) 0.9515(6) 0.9408(6) 0.069(3) Uani 1 1 d . U . . .
C26 C 0.8343(5) 0.9817(7) 0.9834(6) 0.074(3) Uani 1 1 d . U . . .
H26 H 0.879638 0.983987 0.981754 0.089 Uiso 1 1 calc R U . . .
C27 C 0.7714(5) 1.0085(7) 1.0283(7) 0.075(3) Uani 1 1 d . U . . .
H27 H 0.774181 1.030485 1.056862 0.090 Uiso 1 1 calc R U . . .
C28 C 1.1583(6) 0.8303(5) 1.0937(5) 0.058(3) Uani 1 1 d . U . . .
H28 H 1.127631 0.866485 1.117294 0.069 Uiso 1 1 calc R U . . .
C29 C 1.1495(6) 0.8394(5) 1.0351(5) 0.057(3) Uani 1 1 d . U . . .
H29 H 1.113754 0.881374 1.018463 0.069 Uiso 1 1 calc R U . . .
C30 C 1.1929(6) 0.7870(5) 0.9994(5) 0.053(2) Uani 1 1 d . U . . .
C31 C 1.2465(6) 0.7281(5) 1.0262(5) 0.053(2) Uani 1 1 d . U . . .
H31 H 1.278155 0.691145 1.003681 0.063 Uiso 1 1 calc R U . . .
C32 C 1.2528(5) 0.7242(5) 1.0840(5) 0.053(2) Uani 1 1 d . U . . .
H32 H 1.290923 0.684787 1.100245 0.063 Uiso 1 1 calc R U . . .
C33 C 1.5628(9) 0.5248(11) 0.5262(7) 0.131(7) Uani 1 1 d . U . . .
H33A H 1.564880 0.569929 0.497973 0.196 Uiso 1 1 calc R U . . .
H33B H 1.512819 0.524681 0.536627 0.196 Uiso 1 1 calc R U . . .
H33C H 1.597780 0.485880 0.504574 0.196 Uiso 1 1 calc R U . . .
C34 C 1.6032(10) 0.4408(8) 0.6138(8) 0.116(6) Uani 1 1 d . U . . .
H34A H 1.657048 0.419045 0.603443 0.175 Uiso 1 1 calc R U . . .
H34B H 1.583094 0.417301 0.598111 0.175 Uiso 1 1 calc R U . . .
H34C H 1.583932 0.435757 0.660092 0.175 Uiso 1 1 calc R U . . .
C35 C 1.6465(8) 0.5295(8) 0.5780(9) 0.101(4) Uani 1 1 d . U . . .
H35A H 1.666213 0.500670 0.615793 0.121 Uiso 1 1 calc R U . . .
H35B H 1.684690 0.513725 0.539839 0.121 Uiso 1 1 calc R U . . .
C36 C 1.6327(6) 0.6033(7) 0.5733(7) 0.085(4) Uani 1 1 d . U . . .
H36A H 1.626129 0.630311 0.530280 0.102 Uiso 1 1 calc R U . . .
H36B H 1.676057 0.606909 0.578773 0.102 Uiso 1 1 calc R U . . .
C37 C 1.5903(10) 0.6302(13) 0.6777(8) 0.150(8) Uani 1 1 d D U . . .
H37A H 1.630599 0.584934 0.685062 0.225 Uiso 1 1 calc R U . . .
H37B H 1.548632 0.633014 0.715479 0.225 Uiso 1 1 calc R U . . .
H37C H 1.607126 0.669173 0.669547 0.225 Uiso 1 1 calc R U . . .
C38 C 1.5314(11) 0.7122(9) 0.6001(12) 0.150(8) Uani 1 1 d . U . . .
H38A H 1.487146 0.730792 0.632964 0.225 Uiso 1 1 calc R U . . .
H38B H 1.517613 0.721522 0.560478 0.225 Uiso 1 1 calc R U . . .
H38C H 1.565972 0.735526 0.592514 0.225 Uiso 1 1 calc R U . . .
C39 C 0.9179(7) 0.9966(6) 0.4925(8) 0.091(4) Uani 1 1 d D U . . .
H39A H 0.965329 0.971496 0.466008 0.137 Uiso 1 1 calc R U . . .
H39B H 0.924074 0.992787 0.534153 0.137 Uiso 1 1 calc R U . . .
H39C H 0.900321 1.046597 0.471468 0.137 Uiso 1 1 calc R U . . .
C40 C 0.7923(7) 1.0032(6) 0.5401(6) 0.073(3) Uani 1 1 d . U . . .
H40A H 0.776557 1.053596 0.519792 0.110 Uiso 1 1 calc R U . . .
H40B H 0.797240 0.997600 0.582681 0.110 Uiso 1 1 calc R U . . .
H40C H 0.755625 0.984113 0.543617 0.110 Uiso 1 1 calc R U . . .
C41 C 0.8628(10) 0.9711(7) 0.4369(6) 0.103(4) Uani 1 1 d D U . . .
H41A H 0.826699 1.017927 0.422954 0.124 Uiso 1 1 calc R U . . .
H41B H 0.911972 0.968761 0.408391 0.124 Uiso 1 1 calc R U . . .
C42 C 0.8440(10) 0.9170(7) 0.4307(7) 0.097(4) Uani 1 1 d D U . . .
H42A H 0.855877 0.917157 0.384795 0.116 Uiso 1 1 calc R U . . .
H42B H 0.790250 0.928364 0.447852 0.116 Uiso 1 1 calc R U . . .
C43 C 0.8340(8) 0.8069(8) 0.4782(7) 0.088(4) Uani 1 1 d . U . . .
H43A H 0.784668 0.833844 0.500836 0.131 Uiso 1 1 calc R U . . .
H43B H 0.852436 0.760078 0.505013 0.131 Uiso 1 1 calc R U . . .
H43C H 0.831547 0.801487 0.438286 0.131 Uiso 1 1 calc R U . . .
C44 C 0.9535(9) 0.8130(10) 0.4204(8) 0.110(5) Uani 1 1 d . U . . .
H44A H 0.980739 0.766038 0.442182 0.165 Uiso 1 1 calc R U . . .
H44B H 0.982657 0.843376 0.406553 0.165 Uiso 1 1 calc R U . . .
H44C H 0.943974 0.808673 0.383219 0.165 Uiso 1 1 calc R U . . .
C45 C 0.5581(8) 1.1486(7) 1.0046(6) 0.081(4) Uani 1 1 d . U . . .
H45A H 0.517341 1.131818 1.015792 0.121 Uiso 1 1 calc R U . . .
H45B H 0.600156 1.121851 0.974751 0.121 Uiso 1 1 calc R U . . .
H45C H 0.542334 1.199001 0.984660 0.121 Uiso 1 1 calc R U . . .
C46 C 0.6358(8) 1.1713(7) 1.0470(8) 0.088(4) Uani 1 1 d . U . . .
H46A H 0.613370 1.222580 1.032863 0.132 Uiso 1 1 calc R U . . .
H46B H 0.677531 1.151824 1.012777 0.132 Uiso 1 1 calc R U . . .
H46C H 0.653039 1.161185 1.084880 0.132 Uiso 1 1 calc R U . . .
C47 C 0.5159(7) 1.1764(7) 1.1088(7) 0.089(4) Uani 1 1 d D U . . .
H47A H 0.533099 1.197775 1.130009 0.107 Uiso 1 1 calc R U . . .
H47B H 0.480803 1.215452 1.085185 0.107 Uiso 1 1 calc R U . . .
C48 C 0.4780(8) 1.1326(7) 1.1567(8) 0.122(6) Uani 1 1 d D U . . .
H48A H 0.439204 1.133792 1.140363 0.146 Uiso 1 1 calc R U . . .
H48B H 0.452895 1.154518 1.194587 0.146 Uiso 1 1 calc R U . . .
C49 C 0.4741(8) 1.0164(9) 1.1896(8) 0.101(5) Uani 1 1 d . U . . .
H49A H 0.458678 1.025530 1.150895 0.151 Uiso 1 1 calc R U . . .
H49B H 0.430522 1.030038 1.224590 0.151 Uiso 1 1 calc R U . . .
H49C H 0.502806 0.965947 1.200999 0.151 Uiso 1 1 calc R U . . .
C50 C 0.5400(11) 1.0565(11) 1.2355(9) 0.123(6) Uani 1 1 d . U . . .
H50A H 0.557394 1.095135 1.227330 0.184 Uiso 1 1 calc R U . . .
H50B H 0.578919 1.011045 1.245749 0.184 Uiso 1 1 calc R U . . .
H50C H 0.496264 1.061503 1.271444 0.184 Uiso 1 1 calc R U . . .
C51 C 0.8858(6) 0.7241(6) 0.6244(7) 0.085(4) Uani 1 1 d . U . . .
H51 H 0.834960 0.752664 0.633688 0.102 Uiso 1 1 calc R U . . .
C52 C 0.9061(6) 0.6544(6) 0.6549(8) 0.099(5) Uani 1 1 d . U . . .
H52 H 0.870034 0.635052 0.683153 0.119 Uiso 1 1 calc R U . . .
C53 C 0.9805(6) 0.6124(6) 0.6438(9) 0.106(4) Uani 1 1 d D U . . .
C54 C 1.0312(7) 0.6420(7) 0.5999(10) 0.130(6) Uani 1 1 d . U . . .
H54 H 1.082178 0.614137 0.589410 0.156 Uiso 1 1 calc R U . . .
C55 C 1.0051(6) 0.7139(7) 0.5715(9) 0.113(5) Uani 1 1 d . U . . .
H55 H 1.039810 0.734979 0.543297 0.136 Uiso 1 1 calc R U . . .
C56 C 1.0072(4) 0.5364(3) 0.6779(5) 0.084(3) Uani 1 1 d DG U . . .
C57 C 0.9623(3) 0.4970(3) 0.6954(5) 0.072(3) Uani 1 1 d G U . . .
H57 H 0.914942 0.518637 0.686917 0.086 Uiso 1 1 calc R U . . .
C58 C 0.9867(3) 0.4261(3) 0.7252(4) 0.063(3) Uani 1 1 d G U . . .
C59 C 1.0560(3) 0.3945(3) 0.7376(4) 0.064(3) Uani 1 1 d G U . . .
H59 H 1.072747 0.346035 0.757996 0.077 Uiso 1 1 calc R U . . .
C60 C 1.1009(3) 0.4338(3) 0.7201(4) 0.064(3) Uani 1 1 d G U . . .
C61 C 1.0765(3) 0.5047(3) 0.6903(5) 0.089(4) Uani 1 1 d G U . . .
H61 H 1.107158 0.531618 0.678341 0.107 Uiso 1 1 calc R U . . .
C62 C 0.9280(6) 0.2740(6) 0.7498(8) 0.084(4) Uani 1 1 d . U . . .
H62 H 0.950363 0.226327 0.744652 0.101 Uiso 1 1 calc R U . . .
C63 C 0.9717(6) 0.3122(6) 0.7390(9) 0.096(4) Uani 1 1 d . U . . .
H63 H 1.023612 0.288865 0.731343 0.115 Uiso 1 1 calc R U . . .
C64 C 0.9412(6) 0.3844(6) 0.7391(7) 0.075(3) Uani 1 1 d . U . . .
C65 C 0.8636(6) 0.4144(6) 0.7574(7) 0.073(3) Uani 1 1 d . U . . .
H65 H 0.840180 0.462889 0.759908 0.088 Uiso 1 1 calc R U . . .
C66 C 0.8219(6) 0.3737(6) 0.7715(6) 0.068(3) Uani 1 1 d . U . . .
H66 H 0.769692 0.394386 0.784334 0.081 Uiso 1 1 calc R U . . .
C67 C 1.1771(3) 0.3983(3) 0.7328(4) 0.065(3) Uani 1 1 d G U . . .
C68 C 1.2023(4) 0.3263(3) 0.7590(5) 0.086(4) Uani 1 1 d G U . . .
H68 H 1.171193 0.299989 0.770563 0.104 Uiso 1 1 calc R U . . .
C69 C 1.2731(4) 0.2928(3) 0.7683(5) 0.081(3) Uani 1 1 d G U . . .
C70 C 1.3186(3) 0.3314(3) 0.7514(4) 0.067(3) Uani 1 1 d G U . . .
H70 H 1.366999 0.308468 0.757826 0.081 Uiso 1 1 calc R U . . .
C71 C 1.2934(3) 0.4034(3) 0.7252(4) 0.059(2) Uani 1 1 d G U . . .
C72 C 1.2226(3) 0.4368(3) 0.7159(4) 0.060(3) Uani 1 1 d G U . . .
H72 H 1.205412 0.486055 0.697911 0.072 Uiso 1 1 calc R U . . .
C73 C 1.3859(6) 0.5366(7) 0.6342(6) 0.076(3) Uani 1 1 d . U . . .
H73 H 1.381883 0.575257 0.598712 0.091 Uiso 1 1 calc R U . . .
C74 C 1.3406(5) 0.4982(7) 0.6513(5) 0.067(3) Uani 1 1 d . U . . .
H74 H 1.307571 0.509436 0.626289 0.080 Uiso 1 1 calc R U . . .
C75 C 1.3428(5) 0.4434(6) 0.7049(5) 0.062(3) Uani 1 1 d . U . . .
C76 C 1.3940(6) 0.4288(7) 0.7392(6) 0.071(3) Uani 1 1 d . U . . .
H76 H 1.396525 0.392919 0.776948 0.085 Uiso 1 1 calc R U . . .
C77 C 1.4391(6) 0.4657(7) 0.7185(5) 0.069(3) Uani 1 1 d . U . . .
H77 H 1.475092 0.453339 0.740902 0.083 Uiso 1 1 calc R U . . .
C78 C 1.3733(7) 0.1174(6) 0.8610(8) 0.086(4) Uani 1 1 d . U . . .
H78 H 1.408976 0.099065 0.885091 0.103 Uiso 1 1 calc R U . . .
C79 C 1.3467(7) 0.1880(6) 0.8384(8) 0.091(4) Uani 1 1 d . U . . .
H79 H 1.360111 0.218555 0.850109 0.109 Uiso 1 1 calc R U . . .
C80 C 1.2990(8) 0.2167(6) 0.7974(9) 0.095(4) Uani 1 1 d . U . . .
C81 C 1.2828(8) 0.1682(7) 0.7796(10) 0.113(4) Uani 1 1 d . U . . .
H81 H 1.256331 0.183777 0.747989 0.136 Uiso 1 1 calc R U . . .
C82 C 1.3067(8) 0.0984(7) 0.8094(10) 0.114(4) Uani 1 1 d . U . . .
H82 H 1.291549 0.066759 0.801152 0.137 Uiso 1 1 calc R U . . .
C83 C 0.7686(9) 0.3493(5) 0.6656(6) 0.114(6) Uani 1 1 d D U . . .
H83A H 0.747023 0.360972 0.629920 0.171 Uiso 1 1 calc R U . . .
H83B H 0.813359 0.360943 0.650106 0.171 Uiso 1 1 calc R U . . .
H83C H 0.733054 0.376705 0.697905 0.171 Uiso 1 1 calc R U . . .
C84 C 0.8580(7) 0.2338(7) 0.6531(6) 0.102(5) Uani 1 1 d D U . . .
H84A H 0.849135 0.233340 0.614024 0.153 Uiso 1 1 calc R U . . .
H84B H 0.878510 0.184999 0.675933 0.153 Uiso 1 1 calc R U . . .
H84C H 0.893028 0.257611 0.642201 0.153 Uiso 1 1 calc R U . . .
C85 C 0.7281(9) 0.2559(8) 0.6933(6) 0.093(4) Uani 1 1 d . U . . .
H85A H 0.735939 0.248859 0.650270 0.111 Uiso 1 1 calc R U . . .
H85B H 0.681325 0.296168 0.702152 0.111 Uiso 1 1 calc R U . . .
C86 C 0.7223(8) 0.1899(8) 0.7421(7) 0.084(3) Uani 1 1 d . U . . .
H86A H 0.676793 0.183867 0.744337 0.100 Uiso 1 1 calc R U . . .
H86B H 0.764768 0.148290 0.728428 0.100 Uiso 1 1 calc R U . . .
C87 C 0.7467(6) 0.1205(5) 0.8440(6) 0.072(3) Uani 1 1 d D U . . .
H87A H 0.742764 0.122093 0.887411 0.108 Uiso 1 1 calc R U . . .
H87B H 0.798216 0.095951 0.823669 0.108 Uiso 1 1 calc R U . . .
H87C H 0.716381 0.095088 0.845534 0.108 Uiso 1 1 calc R U . . .
C88 C 0.6464(5) 0.2320(6) 0.8429(7) 0.083(4) Uani 1 1 d D U . . .
H88A H 0.610344 0.215233 0.840860 0.124 Uiso 1 1 calc R U . . .
H88B H 0.633200 0.282720 0.824000 0.124 Uiso 1 1 calc R U . . .
H88C H 0.646519 0.224032 0.887498 0.124 Uiso 1 1 calc R U . . .
O1 O 1.0946(12) 0.6445(8) 0.8610(10) 0.099(5) Uani 0.464(5) 1 d D U P A 1
O2 O 1.1418(13) 0.4967(8) 0.8810(13) 0.191(9) Uani 0.464(5) 1 d D U P A 1
O3 O 1.1298(12) 0.3644(10) 0.9514(15) 0.193(8) Uani 0.464(5) 1 d D U P A 1
O4 O 1.0271(11) 0.2947(11) 1.0027(10) 0.093(4) Uani 0.464(5) 1 d D U P A 1
O5 O 0.9875(10) 0.6671(12) 0.8101(9) 0.093(4) Uani 0.464(5) 1 d D U P A 1
O6 O 0.8648(14) 0.6330(14) 0.8886(13) 0.205(9) Uani 0.464(5) 1 d D U P A 1
O7 O 0.8581(15) 0.5003(9) 0.9043(15) 0.188(8) Uani 0.464(5) 1 d D U P A 1
O8 O 0.9359(11) 0.3549(9) 0.9378(11) 0.098(4) Uani 0.464(5) 1 d D U P A 1
C101 C 1.1688(11) 0.6019(13) 0.8481(14) 0.131(8) Uani 0.464(5) 1 d D U P A 1
H10A H 1.187911 0.590983 0.885545 0.157 Uiso 0.464(5) 1 calc R U P A 1
H10B H 1.196562 0.628145 0.811622 0.157 Uiso 0.464(5) 1 calc R U P A 1
C102 C 1.1812(15) 0.5356(12) 0.8329(12) 0.149(9) Uani 0.464(5) 1 d D U P A 1
H10C H 1.166801 0.546341 0.792889 0.179 Uiso 0.464(5) 1 calc R U P A 1
H10D H 1.234457 0.506577 0.825732 0.179 Uiso 0.464(5) 1 calc R U P A 1
C103 C 1.170(2) 0.4582(16) 0.9334(13) 0.221(11) Uani 0.464(5) 1 d D U P A 1
H10E H 1.132088 0.470883 0.972840 0.265 Uiso 0.464(5) 1 calc R U P A 1
H10F H 1.213083 0.468526 0.930527 0.265 Uiso 0.464(5) 1 calc R U P A 1
C104 C 1.1914(14) 0.3833(13) 0.935(2) 0.196(10) Uani 0.464(5) 1 d D U P A 1
H10G H 1.222006 0.373166 0.892418 0.236 Uiso 0.464(5) 1 calc R U P A 1
H10H H 1.221442 0.354530 0.966216 0.236 Uiso 0.464(5) 1 calc R U P A 1
C105 C 1.1456(13) 0.2912(10) 0.971(2) 0.176(9) Uani 0.464(5) 1 d D U P A 1
H10I H 1.193336 0.268146 0.982925 0.211 Uiso 0.464(5) 1 calc R U P A 1
H10J H 1.150270 0.272084 0.935256 0.211 Uiso 0.464(5) 1 calc R U P A 1
C106 C 1.0877(16) 0.2739(18) 1.0262(14) 0.147(8) Uani 0.464(5) 1 d D U P A 1
H10K H 1.104115 0.222451 1.044574 0.177 Uiso 0.464(5) 1 calc R U P A 1
H10L H 1.075629 0.299692 1.059715 0.177 Uiso 0.464(5) 1 calc R U P A 1
C113 C 0.9349(15) 0.672(2) 0.7837(10) 0.104(7) Uani 0.464(5) 1 d D U P A 1
H11A H 0.960396 0.644069 0.749930 0.125 Uiso 0.464(5) 1 calc R U P A 1
H11B H 0.914085 0.722181 0.762401 0.125 Uiso 0.464(5) 1 calc R U P A 1
C114 C 0.8742(18) 0.650(3) 0.8238(13) 0.154(8) Uani 0.464(5) 1 d D U P A 1
H11C H 0.828447 0.689165 0.814649 0.185 Uiso 0.464(5) 1 calc R U P A 1
H11D H 0.878571 0.609043 0.810275 0.185 Uiso 0.464(5) 1 calc R U P A 1
C115 C 0.8041(15) 0.6136(15) 0.9248(16) 0.228(15) Uani 0.464(5) 1 d D U P A 1
H11E H 0.758323 0.655925 0.926752 0.274 Uiso 0.464(5) 1 calc R U P A 1
H11F H 0.809227 0.590059 0.968885 0.274 Uiso 0.464(5) 1 calc R U P A 1
C116 C 0.8010(16) 0.5648(12) 0.8942(19) 0.223(12) Uani 0.464(5) 1 d D U P A 1
H11G H 0.752998 0.558102 0.912689 0.268 Uiso 0.464(5) 1 calc R U P A 1
H11H H 0.806243 0.584533 0.847937 0.268 Uiso 0.464(5) 1 calc R U P A 1
C117 C 0.847(2) 0.4581(12) 0.9642(13) 0.165(9) Uani 0.464(5) 1 d D U P A 1
H11I H 0.795372 0.478945 0.988816 0.199 Uiso 0.464(5) 1 calc R U P A 1
H11J H 0.880438 0.454988 0.987439 0.199 Uiso 0.464(5) 1 calc R U P A 1
C118 C 0.8600(11) 0.3872(12) 0.9580(18) 0.123(7) Uani 0.464(5) 1 d D U P A 1
H11K H 0.840520 0.359754 0.999453 0.148 Uiso 0.464(5) 1 calc R U P A 1
H11L H 0.835554 0.390444 0.926401 0.148 Uiso 0.464(5) 1 calc R U P A 1
C89 C 1.1045(10) 0.6650(11) 0.7970(6) 0.081(5) Uani 0.464(5) 1 d G U P A 1
C90 C 1.0491(8) 0.6749(11) 0.7707(7) 0.077(5) Uani 0.464(5) 1 d G U P A 1
C91 C 1.0611(9) 0.6878(10) 0.7049(8) 0.069(5) Uani 0.464(5) 1 d G U P A 1
H91 H 1.023243 0.694562 0.686845 0.082 Uiso 0.464(5) 1 calc R U P A 1
C92 C 1.1286(10) 0.6909(11) 0.6654(6) 0.079(6) Uani 0.464(5) 1 d G U P A 1
H92 H 1.136835 0.699709 0.620429 0.095 Uiso 0.464(5) 1 calc R U P A 1
C93 C 1.1840(8) 0.6810(11) 0.6918(8) 0.080(6) Uani 0.464(5) 1 d G U P A 1
H93 H 1.230157 0.683109 0.664793 0.096 Uiso 0.464(5) 1 calc R U P A 1
C94 C 1.1720(9) 0.6681(10) 0.7576(8) 0.071(5) Uani 0.464(5) 1 d G U P A 1
H94 H 1.209887 0.661361 0.775574 0.085 Uiso 0.464(5) 1 calc R U P A 1
C95 C 0.9819(10) 0.2895(8) 0.9266(10) 0.083(5) Uani 0.464(5) 1 d G U P A 1
C96 C 1.0345(12) 0.2532(10) 0.9620(9) 0.082(5) Uani 0.464(5) 1 d G U P A 1
C97 C 1.0858(10) 0.1868(10) 0.9526(9) 0.076(5) Uani 0.464(5) 1 d G U P A 1
H97 H 1.121692 0.162047 0.976765 0.092 Uiso 0.464(5) 1 calc R U P A 1
C98 C 1.0845(10) 0.1567(8) 0.9079(9) 0.076(6) Uani 0.464(5) 1 d G U P A 1
H98 H 1.119547 0.111294 0.901469 0.091 Uiso 0.464(5) 1 calc R U P A 1
C99 C 1.0319(11) 0.1929(10) 0.8725(9) 0.083(6) Uani 0.464(5) 1 d G U P A 1
H99 H 1.031034 0.172324 0.841969 0.099 Uiso 0.464(5) 1 calc R U P A 1
C100 C 0.9806(10) 0.2593(10) 0.8819(9) 0.081(6) Uani 0.464(5) 1 d G U P A 1
H100 H 0.944664 0.284107 0.857764 0.097 Uiso 0.464(5) 1 calc R U P A 1
O1' O 1.1715(12) 0.5691(9) 0.8555(7) 0.111(5) Uani 0.536(5) 1 d D U P A 2
O2' O 1.2385(16) 0.4413(9) 0.9335(10) 0.228(11) Uani 0.536(5) 1 d D U P A 2
O3' O 1.2207(12) 0.3110(11) 0.9734(14) 0.196(9) Uani 0.536(5) 1 d D U P A 2
O4' O 1.1107(11) 0.2802(11) 0.9579(10) 0.107(4) Uani 0.536(5) 1 d D U P A 2
O5' O 1.0320(8) 0.6594(10) 0.8611(7) 0.109(5) Uani 0.536(5) 1 d D U P A 2
O6' O 0.9138(11) 0.6148(10) 0.8889(10) 0.166(8) Uani 0.536(5) 1 d D U P A 2
O7' O 0.9140(17) 0.4744(8) 0.9395(13) 0.208(9) Uani 0.536(5) 1 d D U P A 2
O8' O 0.9706(9) 0.3265(7) 0.9881(9) 0.091(4) Uani 0.536(5) 1 d D U P A 2
C107 C 1.2462(12) 0.5310(15) 0.8459(11) 0.133(8) Uani 0.536(5) 1 d D U P A 2
H10M H 1.273866 0.563144 0.821608 0.159 Uiso 0.536(5) 1 calc R U P A 2
H10N H 1.260256 0.495301 0.820608 0.159 Uiso 0.536(5) 1 calc R U P A 2
C108 C 1.2652(17) 0.4956(15) 0.9071(14) 0.200(13) Uani 0.536(5) 1 d D U P A 2
H10O H 1.319308 0.476806 0.900751 0.240 Uiso 0.536(5) 1 calc R U P A 2
H10P H 1.242948 0.529538 0.935746 0.240 Uiso 0.536(5) 1 calc R U P A 2
C109 C 1.214(2) 0.4214(18) 0.8964(14) 0.210(10) Uani 0.536(5) 1 d D U P A 2
H10Q H 1.247058 0.425533 0.852847 0.252 Uiso 0.536(5) 1 calc R U P A 2
H10R H 1.164553 0.456200 0.893504 0.252 Uiso 0.536(5) 1 calc R U P A 2
C110 C 1.210(2) 0.3523(17) 0.9154(12) 0.201(10) Uani 0.536(5) 1 d D U P A 2
H11M H 1.161320 0.357886 0.913471 0.242 Uiso 0.536(5) 1 calc R U P A 2
H11N H 1.247247 0.325265 0.882650 0.242 Uiso 0.536(5) 1 calc R U P A 2
C111 C 1.1596(17) 0.3029(19) 1.0207(12) 0.167(9) Uani 0.536(5) 1 d D U P A 2
H11O H 1.116989 0.347980 1.019159 0.201 Uiso 0.536(5) 1 calc R U P A 2
H11P H 1.169784 0.288124 1.063205 0.201 Uiso 0.536(5) 1 calc R U P A 2
C112 C 1.1440(18) 0.2477(15) 1.0085(14) 0.163(9) Uani 0.536(5) 1 d D U P A 2
H11Q H 1.190153 0.207718 0.997343 0.195 Uiso 0.536(5) 1 calc R U P A 2
H11R H 1.110606 0.229615 1.046758 0.195 Uiso 0.536(5) 1 calc R U P A 2
C119 C 0.9625(11) 0.7102(8) 0.8570(13) 0.121(8) Uani 0.536(5) 1 d D U P A 2
H11S H 0.968491 0.747366 0.818375 0.145 Uiso 0.536(5) 1 calc R U P A 2
H11T H 0.941303 0.732687 0.894389 0.145 Uiso 0.536(5) 1 calc R U P A 2
C120 C 0.9106(14) 0.6833(10) 0.8543(14) 0.142(7) Uani 0.536(5) 1 d D U P A 2
H12A H 0.860299 0.716550 0.869353 0.170 Uiso 0.536(5) 1 calc R U P A 2
H12B H 0.917155 0.684694 0.809027 0.170 Uiso 0.536(5) 1 calc R U P A 2
C121 C 0.898(2) 0.5770(12) 0.8598(15) 0.186(9) Uani 0.536(5) 1 d D U P A 2
H12C H 0.911782 0.593554 0.812977 0.223 Uiso 0.536(5) 1 calc R U P A 2
H12D H 0.844968 0.585856 0.873508 0.223 Uiso 0.536(5) 1 calc R U P A 2
C122 C 0.939(2) 0.5012(13) 0.8762(14) 0.209(11) Uani 0.536(5) 1 d D U P A 2
H12E H 0.933597 0.476441 0.849553 0.251 Uiso 0.536(5) 1 calc R U P A 2
H12F H 0.992273 0.492727 0.866981 0.251 Uiso 0.536(5) 1 calc R U P A 2
C123 C 0.8740(13) 0.4315(13) 0.9549(16) 0.159(8) Uani 0.536(5) 1 d D U P A 2
H12G H 0.878372 0.418839 0.915393 0.191 Uiso 0.536(5) 1 calc R U P A 2
H12H H 0.821387 0.458947 0.971312 0.191 Uiso 0.536(5) 1 calc R U P A 2
C124 C 0.8959(10) 0.3658(12) 1.0023(14) 0.137(7) Uani 0.536(5) 1 d D U P A 2
H12I H 0.881613 0.377935 1.044391 0.164 Uiso 0.536(5) 1 calc R U P A 2
H12J H 0.868467 0.336279 1.005651 0.164 Uiso 0.536(5) 1 calc R U P A 2
C89' C 1.1581(9) 0.6162(8) 0.7987(5) 0.088(5) Uani 0.536(5) 1 d DG U P A 2
C90' C 1.0848(8) 0.6606(10) 0.8037(5) 0.082(5) Uani 0.536(5) 1 d DG U P A 2
C91' C 1.0623(6) 0.7067(8) 0.7497(7) 0.077(5) Uani 0.536(5) 1 d G U P A 2
H91' H 1.012199 0.737018 0.753155 0.092 Uiso 0.536(5) 1 calc R U P A 2
C92' C 1.1131(9) 0.7085(8) 0.6908(5) 0.075(5) Uani 0.536(5) 1 d G U P A 2
H92' H 1.097697 0.740010 0.653956 0.090 Uiso 0.536(5) 1 calc R U P A 2
C93' C 1.1864(8) 0.6641(9) 0.6858(5) 0.080(5) Uani 0.536(5) 1 d G U P A 2
H93' H 1.221086 0.665335 0.645547 0.096 Uiso 0.536(5) 1 calc R U P A 2
C94' C 1.2089(7) 0.6180(8) 0.7398(7) 0.070(5) Uani 0.536(5) 1 d G U P A 2
H94' H 1.258977 0.587668 0.736336 0.085 Uiso 0.536(5) 1 calc R U P A 2
C95' C 1.0889(9) 0.2455(9) 0.9383(8) 0.074(4) Uani 0.536(5) 1 d G U P A 2
C96' C 1.0126(9) 0.2678(9) 0.9530(8) 0.083(5) Uani 0.536(5) 1 d G U P A 2
C97' C 0.9793(6) 0.2402(9) 0.9296(9) 0.088(5) Uani 0.536(5) 1 d G U P A 2
H97' H 0.927098 0.255471 0.939634 0.106 Uiso 0.536(5) 1 calc R U P A 2
C98' C 1.0224(9) 0.1904(9) 0.8915(8) 0.074(5) Uani 0.536(5) 1 d G U P A 2
H98' H 0.999672 0.171528 0.875567 0.088 Uiso 0.536(5) 1 calc R U P A 2
C99' C 1.0988(8) 0.1681(8) 0.8769(7) 0.079(5) Uani 0.536(5) 1 d G U P A 2
H99' H 1.128248 0.133981 0.850867 0.095 Uiso 0.536(5) 1 calc R U P A 2
C10Z C 1.1321(6) 0.1956(8) 0.9003(8) 0.072(5) Uani 0.536(5) 1 d G U P A 2
H10Z H 1.184252 0.180379 0.890232 0.086 Uiso 0.536(5) 1 calc R U P A 2
N1 N 1.4181(5) 0.6412(6) 0.7034(5) 0.078(3) Uani 1 1 d . U . . .
N2 N 0.9137(5) 0.8735(5) 0.6200(4) 0.057(2) Uani 1 1 d . U . . .
N3 N 0.7058(4) 1.0053(5) 1.0342(5) 0.075(3) Uani 1 1 d . U . . .
N4 N 1.2084(5) 0.7727(4) 1.1201(4) 0.0507(19) Uani 1 1 d . U . . .
N5 N 1.4353(4) 0.5201(5) 0.6667(5) 0.068(3) Uani 1 1 d . U . . .
N6 N 0.9332(5) 0.7544(4) 0.5824(6) 0.074(3) Uani 1 1 d . U . . .
N7 N 0.8543(4) 0.3036(5) 0.7674(5) 0.069(3) Uani 1 1 d . U . . .
N8 N 1.3513(6) 0.0717(5) 0.8507(6) 0.083(3) Uani 1 1 d . U . . .
N9 N 1.5814(5) 0.5161(5) 0.5833(5) 0.068(2) Uani 1 1 d . U . . .
N10 N 1.5666(5) 0.6352(6) 0.6217(6) 0.092(3) Uani 1 1 d D U . . .
N11 N 0.8637(5) 0.9649(4) 0.5012(4) 0.055(2) Uani 1 1 d D U . . .
N12 N 0.8833(5) 0.8443(5) 0.4643(4) 0.063(2) Uani 1 1 d . U . . .
N13 N 0.5799(5) 1.1381(4) 1.0627(4) 0.057(2) Uani 1 1 d . U . . .
N14 N 0.5209(5) 1.0591(5) 1.1777(5) 0.061(2) Uani 1 1 d . U . . .
N15 N 0.7876(5) 0.2720(5) 0.6944(4) 0.068(2) Uani 1 1 d D U . . .
N16 N 0.7208(4) 0.1928(4) 0.8070(4) 0.0518(19) Uani 1 1 d D U . . .
N17 N 1.2268(6) 0.6050(6) 0.5318(5) 0.090(4) Uani 1 1 d D U . . .
O9 O 1.2799(5) 0.6177(7) 0.5319(5) 0.123(4) Uani 1 1 d D U . . .
O10 O 1.2148(6) 0.5494(5) 0.5655(5) 0.109(4) Uani 1 1 d D U . . .
O11 O 1.1858(6) 0.6490(6) 0.4968(5) 0.120(4) Uani 1 1 d D U . . .
N18 N 0.8424(11) 0.8325(12) 0.2960(12) 0.172(9) Uani 0.769(13) 1 d D U P B 1
O12 O 0.9006(10) 0.8407(12) 0.2877(12) 0.187(9) Uani 0.769(13) 1 d D U P B 1
O13 O 0.8434(10) 0.7686(11) 0.3132(12) 0.178(9) Uani 0.769(13) 1 d D U P B 1
O14 O 0.7844(11) 0.8845(11) 0.2971(14) 0.210(11) Uani 0.769(13) 1 d D U P B 1
N18' N 0.838(3) 0.735(3) 0.325(3) 0.166(15) Uani 0.231(13) 1 d D U P B 2
O12' O 0.874(3) 0.733(4) 0.269(3) 0.209(19) Uani 0.231(13) 1 d D U P B 2
O13' O 0.870(3) 0.707(3) 0.369(3) 0.193(19) Uani 0.231(13) 1 d D U P B 2
O14' O 0.774(3) 0.779(4) 0.336(4) 0.192(15) Uani 0.231(13) 1 d D U P B 2
N19 N 1.2024(8) 0.8376(8) 0.6078(6) 0.108(4) Uani 1 1 d D U . . .
O15 O 1.1617(8) 0.8363(9) 0.5804(7) 0.158(5) Uani 1 1 d D U . . .
O16 O 1.2680(8) 0.8158(9) 0.5866(7) 0.168(6) Uani 1 1 d D U . . .
O17 O 1.1691(7) 0.8648(7) 0.6582(5) 0.143(5) Uani 1 1 d D U . . .
N20 N 1.1341(7) 0.8272(16) 0.4906(8) 0.273(12) Uani 1 1 d D U . . .
O18 O 1.2001(8) 0.8122(13) 0.4575(9) 0.288(11) Uani 1 1 d D U . . .
O19 O 1.0757(5) 0.8438(6) 0.4747(4) 0.085(3) Uani 1 1 d D U . . .
O20 O 1.1315(11) 0.8003(14) 0.5494(7) 0.272(9) Uani 1 1 d D U . . .
N21 N 0.5939(7) 0.4350(8) 0.8012(6) 0.107(4) Uani 1 1 d D U . . .
O21 O 0.5848(8) 0.4604(11) 0.7496(7) 0.205(8) Uani 1 1 d D U . . .
O22 O 0.5339(10) 0.4620(14) 0.8425(9) 0.285(13) Uani 1 1 d D U . . .
O23 O 0.6461(5) 0.3968(6) 0.8184(6) 0.120(4) Uani 1 1 d D U . . .
N22 N 1.0319(10) 0.0072(10) 0.9462(8) 0.070(5) Uani 0.5 1 d D U P C -1
O24 O 1.0990(8) -0.0092(8) 0.9170(10) 0.091(6) Uani 0.5 1 d D U P C -1
O26 O 0.9863(8) 0.0297(10) 0.9126(9) 0.090(5) Uani 0.5 1 d D U P C -1
O25 O 1.0114(14) -0.007(3) 1.0044(8) 0.151(12) Uani 0.5 1 d D U P C -1

loop_
_atom_site_aniso_label
_atom_site_aniso_U_11
_atom_site_aniso_U_22
_atom_site_aniso_U_33
_atom_site_aniso_U_23
_atom_site_aniso_U_13
_atom_site_aniso_U_12
Cs1 0.058(3) 0.096(4) 0.088(4) -0.034(3) -0.009(3) -0.032(3)
Cs2 0.123(10) 0.076(7) 0.110(10) -0.027(6) 0.028(7) -0.057(7)
Pd1 0.0276(4) 0.0598(5) 0.0732(6) -0.0182(4) 0.0024(3) -0.0142(3)
Pd2 0.0416(4) 0.0378(4) 0.0460(4) -0.0031(3) -0.0210(3) -0.0178(3)
Pd3 0.0333(4) 0.0451(4) 0.0838(6) -0.0294(4) -0.0117(4) -0.0096(3)
Pd4 0.0353(4) 0.0476(4) 0.0479(4) -0.0020(3) -0.0178(3) -0.0193(3)
C1 0.045(5) 0.076(7) 0.060(6) -0.010(5) -0.012(5) 0.007(5)
C2 0.037(5) 0.096(8) 0.052(6) -0.006(5) -0.018(4) 0.007(5)
C3 0.037(5) 0.086(7) 0.052(5) -0.007(5) 0.000(4) 0.001(5)
C4 0.047(6) 0.112(9) 0.056(6) -0.006(6) -0.004(5) 0.025(6)
C5 0.044(5) 0.101(8) 0.055(6) -0.012(6) 0.005(5) 0.014(6)
C6 0.038(4) 0.076(6) 0.042(5) -0.008(5) -0.012(4) -0.005(4)
C7 0.032(4) 0.053(5) 0.068(6) 0.004(5) -0.022(4) -0.013(4)
C8 0.043(4) 0.045(5) 0.060(5) -0.010(4) -0.030(4) -0.012(4)
C9 0.036(4) 0.046(5) 0.041(4) -0.022(4) -0.016(3) -0.003(4)
C10 0.030(4) 0.045(4) 0.041(4) -0.012(4) -0.019(3) -0.008(3)
C11 0.038(5) 0.076(6) 0.035(5) -0.014(4) -0.018(4) 0.002(4)
C12 0.031(4) 0.041(4) 0.040(4) -0.015(3) -0.015(3) -0.008(3)
C13 0.033(4) 0.073(6) 0.071(6) -0.047(5) -0.025(4) 0.008(4)
C14 0.033(4) 0.064(6) 0.084(6) -0.044(5) -0.022(4) 0.003(4)
C15 0.036(4) 0.040(5) 0.061(5) -0.012(4) -0.023(4) 0.001(4)
C16 0.055(5) 0.077(6) 0.030(4) -0.013(4) -0.016(4) -0.028(5)
C17 0.037(4) 0.059(5) 0.038(4) -0.013(4) -0.015(4) -0.011(4)
C18 0.061(6) 0.102(7) 0.045(5) 0.008(5) -0.022(4) -0.056(5)
C19 0.055(5) 0.101(7) 0.043(5) -0.002(5) -0.024(4) -0.041(5)
C20 0.052(5) 0.086(6) 0.044(5) 0.001(5) -0.027(4) -0.029(5)
C21 0.045(5) 0.080(6) 0.041(5) 0.005(5) -0.017(4) -0.031(5)
C22 0.041(5) 0.087(7) 0.054(5) -0.002(5) -0.024(4) -0.030(5)
C23 0.039(5) 0.091(7) 0.127(9) -0.070(7) -0.016(6) -0.011(5)
C24 0.040(5) 0.090(7) 0.109(8) -0.068(6) -0.017(5) -0.005(5)
C25 0.030(4) 0.080(6) 0.108(7) -0.062(6) -0.012(5) -0.002(4)
C26 0.033(5) 0.100(7) 0.113(8) -0.074(7) -0.013(5) -0.011(5)
C27 0.031(5) 0.095(7) 0.126(8) -0.078(7) -0.008(5) -0.016(5)
C28 0.074(6) 0.047(5) 0.071(6) -0.019(5) -0.053(5) -0.007(5)
C29 0.072(6) 0.039(5) 0.076(6) -0.016(4) -0.054(5) -0.003(4)
C30 0.059(5) 0.053(5) 0.064(5) -0.013(4) -0.041(4) -0.013(4)
C31 0.055(5) 0.045(5) 0.069(6) -0.014(4) -0.038(5) -0.010(4)
C32 0.051(5) 0.044(5) 0.079(6) -0.001(5) -0.044(5) -0.018(4)
C33 0.076(9) 0.187(17) 0.061(8) -0.026(10) -0.012(7) 0.010(10)
C34 0.117(12) 0.087(10) 0.090(10) -0.018(8) -0.019(9) 0.007(9)
C35 0.071(7) 0.101(8) 0.140(10) -0.068(8) 0.011(7) -0.037(7)
C36 0.047(6) 0.093(8) 0.118(9) -0.047(7) 0.019(6) -0.041(6)
C37 0.123(14) 0.25(2) 0.143(15) -0.123(15) 0.022(11) -0.108(15)
C38 0.108(13) 0.073(10) 0.25(2) -0.032(13) -0.017(14) -0.042(10)
C39 0.078(8) 0.051(7) 0.132(12) 0.013(7) -0.027(8) -0.035(6)
C40 0.078(8) 0.052(6) 0.083(8) -0.002(6) -0.033(7) -0.015(6)
C41 0.164(11) 0.077(8) 0.064(7) 0.004(6) -0.061(7) -0.026(8)
C42 0.150(10) 0.091(8) 0.069(7) -0.003(6) -0.068(7) -0.039(8)
C43 0.108(10) 0.112(10) 0.090(9) -0.017(8) -0.035(8) -0.076(9)
C44 0.111(12) 0.134(13) 0.109(11) -0.077(10) -0.009(9) -0.043(10)
C45 0.098(9) 0.068(8) 0.080(9) -0.003(6) -0.026(7) -0.038(7)
C46 0.081(9) 0.071(8) 0.125(11) -0.021(8) -0.014(8) -0.046(7)
C47 0.067(7) 0.062(7) 0.099(8) -0.024(6) 0.006(6) -0.003(6)
C48 0.077(8) 0.080(8) 0.119(10) -0.014(8) 0.024(8) 0.008(7)
C49 0.080(9) 0.107(11) 0.118(12) -0.021(9) 0.007(8) -0.062(8)
C50 0.131(14) 0.154(15) 0.111(13) -0.057(12) -0.019(11) -0.062(12)
C51 0.039(5) 0.049(6) 0.137(10) 0.025(6) -0.032(6) -0.014(5)
C52 0.048(6) 0.061(6) 0.161(11) 0.042(7) -0.033(7) -0.036(5)
C53 0.047(5) 0.059(6) 0.185(10) 0.040(7) -0.043(6) -0.032(5)
C54 0.045(6) 0.071(7) 0.214(13) 0.054(8) -0.035(8) -0.025(6)
C55 0.041(6) 0.062(7) 0.191(12) 0.042(8) -0.029(7) -0.027(5)
C56 0.050(5) 0.035(5) 0.166(9) 0.013(6) -0.054(6) -0.015(4)
C57 0.041(5) 0.061(6) 0.120(9) 0.004(6) -0.033(5) -0.029(5)
C58 0.041(5) 0.044(5) 0.102(7) 0.002(5) -0.022(5) -0.022(4)
C59 0.046(5) 0.050(5) 0.085(7) 0.007(5) -0.018(5) -0.020(4)
C60 0.036(5) 0.048(5) 0.106(7) 0.005(5) -0.030(5) -0.019(4)
C61 0.052(6) 0.053(6) 0.165(10) 0.022(7) -0.051(6) -0.034(5)
C62 0.038(5) 0.051(6) 0.161(10) -0.012(7) -0.031(6) -0.016(5)
C63 0.036(5) 0.049(6) 0.191(11) -0.016(7) -0.023(7) -0.015(5)
C64 0.036(5) 0.050(5) 0.128(8) 0.002(6) -0.026(5) -0.018(4)
C65 0.040(5) 0.053(6) 0.122(9) -0.007(6) -0.020(5) -0.020(5)
C66 0.038(5) 0.048(5) 0.114(8) -0.002(6) -0.022(5) -0.020(4)
C67 0.040(5) 0.051(5) 0.107(7) -0.003(5) -0.032(5) -0.020(4)
C68 0.066(6) 0.060(6) 0.146(10) 0.002(7) -0.068(7) -0.019(5)
C69 0.067(6) 0.061(6) 0.134(8) -0.019(6) -0.069(6) -0.007(5)
C70 0.046(5) 0.065(6) 0.094(7) -0.028(6) -0.027(5) -0.008(5)
C71 0.035(4) 0.065(6) 0.074(6) -0.007(5) -0.019(4) -0.016(4)
C72 0.041(5) 0.054(5) 0.087(7) -0.003(5) -0.018(5) -0.025(4)
C73 0.042(5) 0.100(8) 0.068(7) 0.012(6) -0.014(5) -0.030(5)
C74 0.037(5) 0.103(8) 0.059(6) 0.003(6) -0.020(4) -0.031(5)
C75 0.035(4) 0.085(7) 0.064(6) 0.000(5) -0.021(4) -0.025(5)
C76 0.042(5) 0.101(8) 0.065(6) 0.011(6) -0.023(5) -0.034(5)
C77 0.049(5) 0.107(8) 0.053(6) 0.007(6) -0.025(5) -0.037(6)
C78 0.069(6) 0.052(6) 0.164(10) -0.026(7) -0.077(7) -0.004(5)
C79 0.080(7) 0.045(6) 0.176(11) -0.019(7) -0.087(7) -0.008(5)
C80 0.083(7) 0.055(6) 0.179(10) -0.028(7) -0.098(7) 0.001(5)
C81 0.103(8) 0.054(6) 0.227(12) -0.028(8) -0.118(8) -0.008(6)
C82 0.096(8) 0.062(7) 0.229(13) -0.044(8) -0.101(9) -0.010(6)
C83 0.133(13) 0.093(10) 0.054(7) -0.012(7) -0.032(8) 0.020(9)
C84 0.087(9) 0.085(9) 0.064(8) -0.012(7) 0.015(7) 0.003(8)
C85 0.104(9) 0.114(9) 0.058(7) -0.021(6) -0.034(6) -0.024(8)
C86 0.100(8) 0.093(8) 0.088(8) -0.022(6) -0.048(7) -0.040(7)
C87 0.089(8) 0.082(8) 0.071(7) 0.006(6) -0.024(6) -0.066(7)
C88 0.053(7) 0.099(9) 0.114(10) -0.039(8) 0.003(7) -0.049(7)
O1 0.110(8) 0.096(8) 0.075(7) -0.008(7) -0.011(8) -0.038(8)
O2 0.178(12) 0.167(12) 0.134(12) -0.010(11) 0.000(11) -0.021(11)
O3 0.164(11) 0.180(11) 0.152(11) -0.024(10) -0.024(10) -0.006(11)
O4 0.092(8) 0.103(8) 0.103(8) -0.033(7) -0.039(7) -0.033(7)
O5 0.084(7) 0.110(8) 0.091(8) -0.017(7) -0.022(7) -0.043(7)
O6 0.151(13) 0.189(13) 0.184(13) -0.022(12) -0.004(12) -0.021(12)
O7 0.144(11) 0.175(12) 0.195(12) -0.062(11) -0.034(11) -0.003(11)
O8 0.090(8) 0.095(8) 0.132(9) -0.050(8) -0.044(7) -0.022(7)
C101 0.129(9) 0.119(10) 0.100(9) -0.007(9) -0.013(9) -0.030(9)
C102 0.145(11) 0.131(11) 0.110(11) -0.010(10) -0.007(10) -0.024(11)
C103 0.180(14) 0.214(14) 0.132(13) -0.023(13) 0.001(13) 0.011(14)
C104 0.177(12) 0.194(13) 0.136(12) -0.031(12) -0.017(11) -0.013(12)
C105 0.154(11) 0.161(11) 0.147(11) -0.014(11) -0.031(11) -0.016(11)
C106 0.125(11) 0.146(11) 0.144(11) -0.031(11) -0.040(11) -0.018(11)
C113 0.094(11) 0.128(13) 0.115(12) -0.027(11) -0.042(11) -0.048(11)
C114 0.126(12) 0.165(12) 0.155(12) -0.032(11) -0.039(11) -0.035(11)
C115 0.182(18) 0.204(18) 0.208(18) -0.040(17) -0.004(17) -0.024(17)
C116 0.176(15) 0.196(16) 0.207(16) -0.050(15) -0.008(15) -0.009(15)
C117 0.125(12) 0.150(12) 0.188(13) -0.057(12) -0.036(11) -0.007(11)
C118 0.095(11) 0.121(12) 0.173(13) -0.050(11) -0.037(11) -0.038(11)
C89 0.094(8) 0.080(8) 0.066(7) -0.014(7) -0.014(7) -0.036(7)
C90 0.082(8) 0.084(8) 0.069(8) -0.008(7) -0.015(7) -0.041(7)
C91 0.081(9) 0.087(10) 0.054(9) -0.015(8) -0.016(8) -0.045(8)
C92 0.087(9) 0.090(9) 0.057(9) -0.021(8) -0.005(8) -0.034(8)
C93 0.087(9) 0.086(9) 0.060(8) -0.024(8) 0.003(8) -0.035(8)
C94 0.088(8) 0.074(8) 0.059(8) -0.020(7) -0.003(7) -0.044(7)
C95 0.077(8) 0.087(9) 0.105(9) -0.028(8) -0.032(8) -0.034(8)
C96 0.081(8) 0.091(8) 0.095(8) -0.020(7) -0.036(7) -0.037(7)
C97 0.078(8) 0.076(8) 0.083(9) -0.008(8) -0.033(7) -0.030(7)
C98 0.075(9) 0.065(9) 0.081(10) 0.000(8) -0.028(8) -0.023(8)
C99 0.081(9) 0.080(9) 0.084(10) -0.011(9) -0.024(9) -0.027(8)
C100 0.076(9) 0.086(10) 0.086(10) -0.007(9) -0.031(9) -0.032(8)
O1' 0.133(9) 0.091(9) 0.100(8) -0.024(8) -0.018(8) -0.040(8)
O2' 0.190(14) 0.222(14) 0.146(13) -0.024(13) -0.010(13) 0.004(13)
O3' 0.168(12) 0.182(12) 0.148(12) -0.019(11) -0.019(11) -0.008(11)
O4' 0.107(8) 0.113(8) 0.118(8) -0.032(7) -0.038(7) -0.041(7)
O5' 0.099(8) 0.099(8) 0.087(8) -0.006(7) -0.002(7) -0.026(7)
O6' 0.121(12) 0.186(13) 0.166(12) -0.016(11) -0.040(11) -0.047(11)
O7' 0.166(13) 0.181(13) 0.200(13) -0.049(12) -0.035(12) 0.004(12)
O8' 0.077(7) 0.108(8) 0.110(8) -0.038(7) -0.037(6) -0.031(6)
C107 0.124(12) 0.127(12) 0.106(11) -0.008(11) -0.030(11) -0.020(11)
C108 0.178(16) 0.185(17) 0.132(16) -0.011(15) -0.016(15) -0.005(16)
C109 0.184(13) 0.197(14) 0.141(13) -0.035(12) -0.001(12) -0.002(13)
C110 0.171(13) 0.193(14) 0.141(13) -0.031(13) -0.012(12) -0.001(13)
C111 0.146(12) 0.169(12) 0.151(12) -0.037(11) -0.039(11) -0.020(12)
C112 0.144(13) 0.147(13) 0.151(13) -0.020(12) -0.034(12) -0.020(12)
C119 0.089(11) 0.118(12) 0.130(12) -0.016(11) -0.011(11) -0.034(10)
C120 0.108(10) 0.150(11) 0.144(11) -0.017(10) -0.025(10) -0.040(10)
C121 0.150(12) 0.177(12) 0.181(12) -0.044(11) -0.019(11) -0.027(11)
C122 0.154(14) 0.198(15) 0.196(15) -0.048(14) -0.023(14) -0.003(14)
C123 0.117(11) 0.153(12) 0.178(11) -0.059(11) -0.031(10) -0.010(10)
C124 0.104(10) 0.141(11) 0.160(11) -0.051(10) -0.038(10) -0.020(10)
C89' 0.106(8) 0.088(8) 0.066(7) -0.012(7) -0.015(7) -0.039(7)
C90' 0.092(8) 0.083(7) 0.067(7) -0.014(7) -0.014(7) -0.033(7)
C91' 0.083(8) 0.085(8) 0.065(7) -0.020(7) -0.019(7) -0.029(7)
C92' 0.087(8) 0.084(9) 0.059(8) -0.023(7) -0.013(7) -0.032(7)
C93' 0.089(9) 0.086(9) 0.060(8) -0.026(7) 0.002(8) -0.035(8)
C94' 0.086(9) 0.073(9) 0.056(8) -0.023(7) 0.002(8) -0.040(8)
C95' 0.075(8) 0.085(8) 0.090(8) -0.019(7) -0.039(7) -0.037(7)
C96' 0.078(8) 0.085(7) 0.099(8) -0.025(7) -0.028(7) -0.032(7)
C97' 0.078(8) 0.084(8) 0.098(9) -0.008(8) -0.023(8) -0.030(7)
C98' 0.075(8) 0.074(8) 0.079(9) -0.006(8) -0.020(8) -0.039(7)
C99' 0.077(8) 0.069(8) 0.084(10) -0.007(8) -0.024(8) -0.024(8)
C10Z 0.072(9) 0.068(9) 0.081(10) -0.007(8) -0.025(8) -0.033(7)
N1 0.041(5) 0.089(6) 0.058(5) -0.016(5) 0.005(4) 0.005(4)
N2 0.059(5) 0.087(6) 0.039(4) 0.009(4) -0.027(4) -0.044(4)
N3 0.029(4) 0.093(6) 0.122(7) -0.079(6) -0.007(4) -0.008(4)
N4 0.063(5) 0.042(4) 0.060(5) -0.011(4) -0.036(4) -0.013(4)
N5 0.034(4) 0.079(6) 0.079(6) 0.013(5) -0.022(4) -0.026(4)
N6 0.040(4) 0.040(4) 0.130(8) 0.009(5) -0.031(5) -0.016(4)
N7 0.036(4) 0.051(5) 0.117(7) -0.003(5) -0.027(4) -0.018(4)
N8 0.075(6) 0.047(5) 0.159(9) -0.032(5) -0.077(6) -0.006(4)
N9 0.045(5) 0.073(6) 0.088(7) -0.033(5) 0.006(4) -0.029(4)
N10 0.052(5) 0.092(7) 0.151(9) -0.081(7) 0.012(6) -0.032(5)
N11 0.075(5) 0.050(4) 0.049(5) -0.007(4) -0.033(4) -0.020(4)
N12 0.074(6) 0.084(6) 0.062(5) -0.023(5) -0.017(4) -0.050(5)
N13 0.051(5) 0.050(5) 0.069(5) -0.019(4) -0.005(4) -0.021(4)
N14 0.048(5) 0.068(5) 0.073(6) -0.017(5) -0.009(4) -0.027(4)
N15 0.066(6) 0.081(6) 0.048(5) -0.008(4) -0.012(4) -0.024(5)
N16 0.054(5) 0.068(5) 0.053(5) -0.013(4) -0.028(4) -0.028(4)
N17 0.074(7) 0.115(9) 0.051(6) -0.021(6) -0.024(5) 0.003(7)
O9 0.067(6) 0.195(12) 0.082(7) 0.003(7) -0.025(5) -0.043(7)
O10 0.116(8) 0.083(7) 0.085(7) -0.004(6) -0.042(6) 0.006(6)
O11 0.100(7) 0.133(9) 0.078(7) 0.020(6) -0.037(6) -0.015(7)
N18 0.147(16) 0.207(19) 0.213(17) -0.140(16) -0.085(15) -0.007(16)
O12 0.159(17) 0.22(2) 0.24(2) -0.113(17) -0.084(17) -0.042(16)
O13 0.102(11) 0.20(2) 0.28(2) -0.168(18) 0.000(13) -0.049(15)
O14 0.174(19) 0.169(19) 0.26(2) -0.082(18) -0.095(18) 0.025(15)
N18' 0.11(2) 0.18(3) 0.27(3) -0.19(2) 0.00(2) -0.05(2)
O12' 0.14(3) 0.20(3) 0.31(4) -0.15(3) 0.00(3) -0.06(3)
O13' 0.12(3) 0.20(3) 0.28(4) -0.18(3) 0.03(3) -0.05(3)
O14' 0.12(2) 0.22(3) 0.28(3) -0.15(2) -0.02(2) -0.05(2)
N19 0.135(10) 0.130(10) 0.079(8) -0.019(7) -0.064(8) -0.039(9)
O15 0.190(11) 0.189(11) 0.131(9) -0.057(8) -0.060(8) -0.068(9)
O16 0.171(14) 0.185(15) 0.121(11) -0.034(10) -0.020(11) -0.052(13)
O17 0.131(10) 0.173(12) 0.080(7) -0.010(8) -0.041(7) -0.015(9)
N20 0.250(17) 0.309(18) 0.152(15) -0.025(16) 0.058(15) -0.105(16)
O18 0.28(2) 0.47(3) 0.226(18) -0.210(18) 0.142(15) -0.28(2)
O19 0.060(5) 0.122(8) 0.085(6) -0.029(5) -0.013(4) -0.041(5)
O20 0.274(15) 0.287(16) 0.172(14) -0.042(14) -0.001(14) -0.072(14)
N21 0.073(8) 0.120(10) 0.099(9) -0.011(8) -0.031(7) -0.010(7)
O21 0.137(11) 0.31(2) 0.142(12) 0.039(13) -0.096(10) -0.072(13)
O22 0.176(18) 0.29(2) 0.26(2) -0.042(19) -0.039(17) 0.014(18)
O23 0.077(6) 0.115(8) 0.152(10) 0.010(7) -0.070(7) -0.013(6)
N22 0.084(12) 0.059(10) 0.085(12) -0.022(10) -0.034(11) -0.025(10)
O24 0.065(10) 0.055(9) 0.184(18) -0.050(11) -0.062(11) -0.005(8)
O26 0.080(11) 0.085(12) 0.111(14) -0.029(10) -0.041(10) -0.016(9)
O25 0.069(19) 0.17(2) 0.065(11) 0.059(14) -0.020(11) 0.033(19)

loop_
_atom_type_symbol
_atom_type_description
_atom_type_scat_dispersion_real
_atom_type_scat_dispersion_imag
_atom_type_scat_source
C C 0.0033 0.0016 'International Tables Vol C Tables 4.2.6.8 and 6.1.1.4'
H H 0.0000 0.0000 'International Tables Vol C Tables 4.2.6.8 and 6.1.1.4'
N N 0.0061 0.0033 'International Tables Vol C Tables 4.2.6.8 and 6.1.1.4'
O O 0.0106 0.0060 'International Tables Vol C Tables 4.2.6.8 and 6.1.1.4'
Pd Pd -0.9988 1.0072 'International Tables Vol C Tables 4.2.6.8 and 6.1.1.4'
Cs Cs -0.3680 2.1192 'International Tables Vol C Tables 4.2.6.8 and 6.1.1.4'

loop_
_geom_angle_atom_site_label_1
_geom_angle_atom_site_label_2
_geom_angle_atom_site_label_3
_geom_angle
_geom_angle_site_symmetry_1
_geom_angle_site_symmetry_3
_geom_angle_publ_flag
Cs1 Cs1 Cs2 70.5(4) 2_767 . ?
Cs1 Cs1 Cs2 59.5(4) 2_767 2_767 ?
Cs2 Cs1 Cs2 130.0(4) . 2_767 ?
Cs1 Cs1 O7' 103.4(6) 2_767 2_767 ?
Cs2 Cs1 O7' 58.0(8) . 2_767 ?
Cs2 Cs1 O7' 132.3(7) 2_767 2_767 ?
Cs1 Cs1 O3 95.5(5) 2_767 2_767 ?
Cs2 Cs1 O3 56.4(7) . 2_767 ?
Cs2 Cs1 O3 125.7(7) 2_767 2_767 ?
Cs1 Cs1 O2 97.7(5) 2_767 . ?
Cs2 Cs1 O2 145.1(7) . . ?
Cs2 Cs1 O2 50.2(6) 2_767 . ?
O3 Cs1 O2 158.0(6) 2_767 . ?
Cs1 Cs1 C103 90.4(6) 2_767 . ?
Cs2 Cs1 C103 118.4(6) . . ?
Cs2 Cs1 C103 64.6(6) 2_767 . ?
O3 Cs1 C103 169.8(6) 2_767 . ?
O2 Cs1 C103 26.9(3) . . ?
Cs1 Cs1 O6' 92.6(4) 2_767 . ?
Cs2 Cs1 O6' 122.7(6) . . ?
Cs2 Cs1 O6' 62.8(6) 2_767 . ?
O7' Cs1 O6' 162.3(4) 2_767 . ?
Cs1 Cs1 O5' 138.8(5) 2_767 . ?
Cs2 Cs1 O5' 144.4(5) . . ?
Cs2 Cs1 O5' 82.5(5) 2_767 . ?
O7' Cs1 O5' 114.4(6) 2_767 . ?
O6' Cs1 O5' 53.3(3) . . ?
Cs1 Cs1 O8' 151.9(5) 2_767 2_767 ?
Cs2 Cs1 O8' 81.4(5) . 2_767 ?
Cs2 Cs1 O8' 148.6(5) 2_767 2_767 ?
O3 Cs1 O8' 69.3(5) 2_767 2_767 ?
O2 Cs1 O8' 104.6(6) . 2_767 ?
C103 Cs1 O8' 101.8(6) . 2_767 ?
Cs1 Cs1 O4 148.5(5) 2_767 2_767 ?
Cs2 Cs1 O4 84.3(5) . 2_767 ?
Cs2 Cs1 O4 141.6(5) 2_767 2_767 ?
O3 Cs1 O4 53.9(3) 2_767 2_767 ?
O2 Cs1 O4 113.7(4) . 2_767 ?
C103 Cs1 O4 118.8(5) . 2_767 ?
Cs1 Cs1 C124 148.9(6) 2_767 2_767 ?
Cs2 Cs1 C124 89.7(6) . 2_767 ?
Cs2 Cs1 C124 134.4(6) 2_767 2_767 ?
O3 Cs1 C124 92.8(6) 2_767 2_767 ?
O2 Cs1 C124 84.8(7) . 2_767 ?
C103 Cs1 C124 77.9(6) . 2_767 ?
O4 Cs1 C124 43.9(4) 2_767 2_767 ?
Cs1 Cs1 H10E 49.7(7) 2_767 2_767 ?
Cs2 Cs1 H10E 65.9(6) . 2_767 ?
Cs2 Cs1 H10E 81.3(7) 2_767 2_767 ?
O3 Cs1 H10E 50.5(7) 2_767 2_767 ?
O2 Cs1 H10E 131.4(7) . 2_767 ?
C103 Cs1 H10E 137.9(6) . 2_767 ?
O4 Cs1 H10E 103.2(7) 2_767 2_767 ?
Cs1 Cs1 H11J 120.9(7) 2_767 2_767 ?
Cs2 Cs1 H11J 83.5(8) . 2_767 ?
Cs2 Cs1 H11J 121.4(6) 2_767 2_767 ?
O3 Cs1 H11J 112.9(8) 2_767 2_767 ?
O2 Cs1 H11J 74.7(8) . 2_767 ?
C103 Cs1 H11J 56.9(7) . 2_767 ?
O4 Cs1 H11J 72.6(6) 2_767 2_767 ?
H10E Cs1 H11J 149.4 2_767 2_767 ?
Cs1 Cs1 H11O 104.2(7) 2_767 2_767 ?
Cs2 Cs1 H11O 85.2(7) . 2_767 ?
Cs2 Cs1 H11O 106.0(6) 2_767 2_767 ?
O3 Cs1 H11O 29.0(7) 2_767 2_767 ?
O2 Cs1 H11O 129.6(7) . 2_767 ?
C103 Cs1 H11O 155.6(8) . 2_767 ?
O4 Cs1 H11O 53.7(6) 2_767 2_767 ?
H10E Cs1 H11O 54.7 2_767 2_767 ?
H11J Cs1 H11O 125.9 2_767 2_767 ?
Cs1 Cs1 H12F 79.5(6) 2_767 2_767 ?
Cs2 Cs1 H12F 20.7(8) . 2_767 ?
Cs2 Cs1 H12F 134.9(6) 2_767 2_767 ?
O3 Cs1 H12F 72.4(8) 2_767 2_767 ?
O2 Cs1 H12F 127.4(9) . 2_767 ?
C103 Cs1 H12F 100.6(8) . 2_767 ?
O4 Cs1 H12F 83.4(6) 2_767 2_767 ?
H10E Cs1 H12F 86.1 2_767 2_767 ?
H11J Cs1 H12F 63.4 2_767 2_767 ?
C122 Cs2 Cs1 101.0(8) 2_767 . ?
Cs1 Cs2 O7' 66.3(7) . 2_767 ?
Cs1 Cs2 O2 110.3(10) . 2_767 ?
Cs1 Cs2 Cs1 50.0(4) . 2_767 ?
O2 Cs2 Cs1 75.0(8) 2_767 2_767 ?
Cs1 Cs2 O3 75.2(8) . 2_767 ?
O2 Cs2 O3 71.3(7) 2_767 2_767 ?
Cs1 Cs2 O3 95.7(10) 2_767 2_767 ?
Cs1 Cs2 C103 86.6(8) . 2_767 ?
O2 Cs2 C103 27.1(6) 2_767 2_767 ?
Cs1 Cs2 C103 66.0(8) 2_767 2_767 ?
O3 Cs2 C103 50.3(6) 2_767 2_767 ?
Cs1 Cs2 O6' 91.8(6) . 2_767 ?
O2 Cs2 O6' 106.6(6) 2_767 2_767 ?
Cs1 Cs2 O6' 69.3(5) 2_767 2_767 ?
O3 Cs2 O6' 164.6(11) 2_767 2_767 ?
C103 Cs2 O6' 121.9(8) 2_767 2_767 ?
Cs1 Cs2 C121 102.1(8) . 2_767 ?
O2 Cs2 C121 123.8(8) 2_767 2_767 ?
Cs1 Cs2 C121 94.5(6) 2_767 2_767 ?
O3 Cs2 C121 163.7(8) 2_767 2_767 ?
C103 Cs2 C121 146.0(7) 2_767 2_767 ?
Cs1 Cs2 C104 87.1(9) . 2_767 ?
O2 Cs2 C104 46.1(5) 2_767 2_767 ?
Cs1 Cs2 C104 86.9(9) 2_767 2_767 ?
O3 Cs2 C104 25.2(3) 2_767 2_767 ?
C103 Cs2 C104 27.2(3) 2_767 2_767 ?
Cs1 Cs2 C109 101.5(7) . 2_767 ?
O2 Cs2 C109 28.0(7) 2_767 2_767 ?
Cs1 Cs2 C109 86.6(8) 2_767 2_767 ?
O3 Cs2 C109 43.9(6) 2_767 2_767 ?
C103 Cs2 C109 20.7(9) 2_767 2_767 ?
C104 Cs2 C109 19.3(6) 2_767 2_767 ?
Cs1 Cs2 O7 84.0(6) . 2_767 ?
O2 Cs2 O7 158.3(8) 2_767 2_767 ?
Cs1 Cs2 O7 105.0(6) 2_767 2_767 ?
O3 Cs2 O7 129.6(6) 2_767 2_767 ?
C103 Cs2 O7 169.9(9) 2_767 2_767 ?
C104 Cs2 O7 154.6(6) 2_767 2_767 ?
Cs1 Cs2 H10E 68.5(8) . 2_767 ?
O2 Cs2 H10E 42.2(9) 2_767 2_767 ?
Cs1 Cs2 H10E 48.8(9) 2_767 2_767 ?
O3 Cs2 H10E 54.6(9) 2_767 2_767 ?
C103 Cs2 H10E 19.5(3) 2_767 2_767 ?
C104 Cs2 H10E 38.6(6) 2_767 2_767 ?
O7 Cs2 H10E 150.4(10) 2_767 2_767 ?
Cs1 Cs2 H11J 51.6(6) . 2_767 ?
O2 Cs2 H11J 161.2(11) 2_767 2_767 ?
Cs1 Cs2 H11J 87.3(6) 2_767 2_767 ?
O3 Cs2 H11J 104.7(7) 2_767 2_767 ?
C103 Cs2 H11J 137.6(9) 2_767 2_767 ?
C104 Cs2 H11J 127.8(8) 2_767 2_767 ?
O7 Cs2 H11J 33.8(5) 2_767 2_767 ?
H10E Cs2 H11J 120.1 2_767 2_767 ?
Cs1 Cs2 H10R 104.2(9) . 2_767 ?
O2 Cs2 H10R 18.6(8) 2_767 2_767 ?
Cs1 Cs2 H10R 81.9(10) 2_767 2_767 ?
O3 Cs2 H10R 52.8(8) 2_767 2_767 ?
C103 Cs2 H10R 18.3(10) 2_767 2_767 ?
C104 Cs2 H10R 27.8(7) 2_767 2_767 ?
O7 Cs2 H10R 171.7(10) 2_767 2_767 ?
H10E Cs2 H10R 37.8 2_767 2_767 ?
H11J Cs2 H10R 153.4 2_767 2_767 ?
Cs1 Cs2 H11M 94.0(7) . 2_767 ?
O2 Cs2 H11M 63.3(8) 2_767 2_767 ?
Cs1 Cs2 H11M 108.4(8) 2_767 2_767 ?
O3 Cs2 H11M 18.8(9) 2_767 2_767 ?
C103 Cs2 H11M 50.1(9) 2_767 2_767 ?
C104 Cs2 H11M 23.4(9) 2_767 2_767 ?
O7 Cs2 H11M 134.0(7) 2_767 2_767 ?
H10E Cs2 H11M 61.5 2_767 2_767 ?
H11J Cs2 H11M 118.1 2_767 2_767 ?
Cs1 Cs2 H11O 52.9(6) . 2_767 ?
O2 Cs2 H11O 79.9(9) 2_767 2_767 ?
Cs1 Cs2 H11O 77.9(6) 2_767 2_767 ?
O3 Cs2 H11O 22.5(9) 2_767 2_767 ?
C103 Cs2 H11O 53.7(7) 2_767 2_767 ?
C104 Cs2 H11O 38.2(8) 2_767 2_767 ?
O7 Cs2 H11O 121.6(7) 2_767 2_767 ?
H10E Cs2 H11O 48.4 2_767 2_767 ?
H11J Cs2 H11O 90.1 2_767 2_767 ?
Cs1 Cs2 H12E 109.0(7) . 2_767 ?
O2 Cs2 H12E 140.3(10) 2_767 2_767 ?
Cs1 Cs2 H12E 130.1(7) 2_767 2_767 ?
O3 Cs2 H12E 124.8(9) 2_767 2_767 ?
C103 Cs2 H12E 162.5(9) 2_767 2_767 ?
C104 Cs2 H12E 141.9(10) 2_767 2_767 ?
O7 Cs2 H12E 27.5(7) 2_767 2_767 ?
H10E Cs2 H12E 177.5 2_767 2_767 ?
H11J Cs2 H12E 57.5 2_767 2_767 ?
Cs1 Cs2 H12F 122.4(13) . 2_767 ?
O2 Cs2 H12F 124.0(15) 2_767 2_767 ?
Cs1 Cs2 H12F 126.4(12) 2_767 2_767 ?
O3 Cs2 H12F 136.8(14) 2_767 2_767 ?
C103 Cs2 H12F 150.5(14) 2_767 2_767 ?
C104 Cs2 H12F 144.5(15) 2_767 2_767 ?
O7 Cs2 H12F 38.5(13) 2_767 2_767 ?
H10E Cs2 H12F 163.6 2_767 2_767 ?
H11J Cs2 H12F 71.9 2_767 2_767 ?
N1 Pd1 N5 88.6(5) . . ?
N1 Pd1 N9 179.2(4) . . ?
N5 Pd1 N9 92.0(4) . . ?
N1 Pd1 N10 93.2(4) . . ?
N5 Pd1 N10 177.9(4) . . ?
N9 Pd1 N10 86.3(4) . . ?
N6 Pd2 N2 86.3(4) . . ?
N6 Pd2 N12 94.4(4) . . ?
N2 Pd2 N12 178.7(4) . . ?
N6 Pd2 N11 179.0(3) . . ?
N2 Pd2 N11 94.2(3) . . ?
N12 Pd2 N11 85.1(3) . . ?
N8 Pd3 N3 86.5(5) 2_767 . ?
N8 Pd3 N14 93.8(4) 2_767 . ?
N3 Pd3 N14 177.0(4) . . ?
N8 Pd3 N13 178.8(3) 2_767 . ?
N3 Pd3 N13 93.7(4) . . ?
N14 Pd3 N13 86.0(4) . . ?
N7 Pd4 N4 86.7(4) . 2_767 ?
N7 Pd4 N15 90.8(4) . . ?
N4 Pd4 N15 177.3(4) 2_767 . ?
N7 Pd4 N16 178.2(3) . . ?
N4 Pd4 N16 94.3(3) 2_767 . ?
N15 Pd4 N16 88.1(3) . . ?
N1 C1 C2 122.5(10) . . ?
N1 C1 H1 118.7 . . ?
C2 C1 H1 118.7 . . ?
C3 C2 C1 118.9(10) . . ?
C3 C2 H2 120.5 . . ?
C1 C2 H2 120.5 . . ?
C2 C3 C4 117.9(9) . . ?
C2 C3 C6 120.8(9) . . ?
C4 C3 C6 121.3(9) . . ?
C5 C4 C3 119.5(10) . . ?
C5 C4 H4 120.3 . . ?
C3 C4 H4 120.3 . . ?
N1 C5 C4 123.3(11) . . ?
N1 C5 H5 118.4 . . ?
C4 C5 H5 118.4 . . ?
C7 C6 C11 120.0 . . ?
C7 C6 C3 118.9(6) . . ?
C11 C6 C3 121.0(6) . . ?
C6 C7 C8 120.0 . . ?
C6 C7 H7 120.0 . . ?
C8 C7 H7 120.0 . . ?
C9 C8 C7 120.0 . . ?
C9 C8 C30 120.2(5) . . ?
C7 C8 C30 119.6(5) . . ?
C10 C9 C8 120.0 . . ?
C10 C9 H9 120.0 . . ?
C8 C9 H9 120.0 . . ?
C9 C10 C11 120.0 . . ?
C9 C10 C12 119.7(3) . . ?
C11 C10 C12 120.2(3) . . ?
C10 C11 C6 120.0 . . ?
C10 C11 H11 120.0 . . ?
C6 C11 H11 120.0 . . ?
C13 C12 C17 120.0 . . ?
C13 C12 C10 120.3(3) . . ?
C17 C12 C10 119.6(3) . . ?
C12 C13 C14 120.0 . . ?
C12 C13 H13 120.0 . . ?
C14 C13 H13 120.0 . . ?
C15 C14 C13 120.0 . . ?
C15 C14 C25 119.4(5) . . ?
C13 C14 C25 120.5(5) . . ?
C14 C15 C16 120.0 . . ?
C14 C15 H15 120.0 . . ?
C16 C15 H15 120.0 . . ?
C17 C16 C15 120.0 . . ?
C17 C16 C20 120.3(5) . . ?
C15 C16 C20 119.5(5) . . ?
C16 C17 C12 120.0 . . ?
C16 C17 H17 120.0 . . ?
C12 C17 H17 120.0 . . ?
C19 C18 N2 121.4(10) . . ?
C19 C18 H18 119.3 . . ?
N2 C18 H18 119.3 . . ?
C18 C19 C20 119.9(9) . . ?
C18 C19 H19 120.0 . . ?
C20 C19 H19 120.0 . . ?
C21 C20 C19 117.0(9) . . ?
C21 C20 C16 121.2(9) . . ?
C19 C20 C16 121.7(8) . . ?
C22 C21 C20 120.4(9) . . ?
C22 C21 H21 119.8 . . ?
C20 C21 H21 119.8 . . ?
N2 C22 C21 122.6(9) . . ?
N2 C22 H22 118.7 . . ?
C21 C22 H22 118.7 . . ?
N3 C23 C24 121.1(10) . . ?
N3 C23 H23 119.4 . . ?
C24 C23 H23 119.4 . . ?
C23 C24 C25 120.3(10) . . ?
C23 C24 H24 119.8 . . ?
C25 C24 H24 119.8 . . ?
C26 C25 C24 118.6(10) . . ?
C26 C25 C14 121.6(9) . . ?
C24 C25 C14 119.8(9) . . ?
C27 C26 C25 118.5(9) . . ?
C27 C26 H26 120.7 . . ?
C25 C26 H26 120.7 . . ?
N3 C27 C26 123.6(10) . . ?
N3 C27 H27 118.2 . . ?
C26 C27 H27 118.2 . . ?
N4 C28 C29 123.6(9) . . ?
N4 C28 H28 118.2 . . ?
C29 C28 H28 118.2 . . ?
C28 C29 C30 119.8(9) . . ?
C28 C29 H29 120.1 . . ?
C30 C29 H29 120.1 . . ?
C29 C30 C31 116.5(9) . . ?
C29 C30 C8 122.8(8) . . ?
C31 C30 C8 120.7(8) . . ?
C32 C31 C30 119.8(9) . . ?
C32 C31 H31 120.1 . . ?
C30 C31 H31 120.1 . . ?
N4 C32 C31 123.9(9) . . ?
N4 C32 H32 118.0 . . ?
C31 C32 H32 118.0 . . ?
N9 C33 H33A 109.5 . . ?
N9 C33 H33B 109.5 . . ?
H33A C33 H33B 109.5 . . ?
N9 C33 H33C 109.5 . . ?
H33A C33 H33C 109.5 . . ?
H33B C33 H33C 109.5 . . ?
N9 C34 H34A 109.5 . . ?
N9 C34 H34B 109.5 . . ?
H34A C34 H34B 109.5 . . ?
N9 C34 H34C 109.5 . . ?
H34A C34 H34C 109.5 . . ?
H34B C34 H34C 109.5 . . ?
C36 C35 N9 113.7(12) . . ?
C36 C35 H35A 108.8 . . ?
N9 C35 H35A 108.8 . . ?
C36 C35 H35B 108.8 . . ?
N9 C35 H35B 108.8 . . ?
H35A C35 H35B 107.7 . . ?
C35 C36 N10 112.5(11) . . ?
C35 C36 H36A 109.1 . . ?
N10 C36 H36A 109.1 . . ?
C35 C36 H36B 109.1 . . ?
N10 C36 H36B 109.1 . . ?
H36A C36 H36B 107.8 . . ?
N10 C37 H37A 109.5 . . ?
N10 C37 H37B 109.5 . . ?
H37A C37 H37B 109.5 . . ?
N10 C37 H37C 109.5 . . ?
H37A C37 H37C 109.5 . . ?
H37B C37 H37C 109.5 . . ?
N10 C38 H38A 109.5 . . ?
N10 C38 H38B 109.5 . . ?
H38A C38 H38B 109.5 . . ?
N10 C38 H38C 109.5 . . ?
H38A C38 H38C 109.5 . . ?
H38B C38 H38C 109.5 . . ?
N11 C39 H39A 109.5 . . ?
N11 C39 H39B 109.5 . . ?
H39A C39 H39B 109.5 . . ?
N11 C39 H39C 109.5 . . ?
H39A C39 H39C 109.5 . . ?
H39B C39 H39C 109.5 . . ?
N11 C40 H40A 109.5 . . ?
N11 C40 H40B 109.5 . . ?
H40A C40 H40B 109.5 . . ?
N11 C40 H40C 109.5 . . ?
H40A C40 H40C 109.5 . . ?
H40B C40 H40C 109.5 . . ?
C42 C41 N11 113.0(11) . . ?
C42 C41 H41A 109.0 . . ?
N11 C41 H41A 109.0 . . ?
C42 C41 H41B 109.0 . . ?
N11 C41 H41B 109.0 . . ?
H41A C41 H41B 107.8 . . ?
C41 C42 N12 113.7(11) . . ?
C41 C42 H42A 108.8 . . ?
N12 C42 H42A 108.8 . . ?
C41 C42 H42B 108.8 . . ?
N12 C42 H42B 108.8 . . ?
H42A C42 H42B 107.7 . . ?
N12 C43 H43A 109.5 . . ?
N12 C43 H43B 109.5 . . ?
H43A C43 H43B 109.5 . . ?
N12 C43 H43C 109.5 . . ?
H43A C43 H43C 109.5 . . ?
H43B C43 H43C 109.5 . . ?
N12 C44 H44A 109.5 . . ?
N12 C44 H44B 109.5 . . ?
H44A C44 H44B 109.5 . . ?
N12 C44 H44C 109.5 . . ?
H44A C44 H44C 109.5 . . ?
H44B C44 H44C 109.5 . . ?
N13 C45 H45A 109.5 . . ?
N13 C45 H45B 109.5 . . ?
H45A C45 H45B 109.5 . . ?
N13 C45 H45C 109.5 . . ?
H45A C45 H45C 109.5 . . ?
H45B C45 H45C 109.5 . . ?
N13 C46 H46A 109.5 . . ?
N13 C46 H46B 109.5 . . ?
H46A C46 H46B 109.5 . . ?
N13 C46 H46C 109.5 . . ?
H46A C46 H46C 109.5 . . ?
H46B C46 H46C 109.5 . . ?
C48 C47 N13 113.8(11) . . ?
C48 C47 H47A 108.8 . . ?
N13 C47 H47A 108.8 . . ?
C48 C47 H47B 108.8 . . ?
N13 C47 H47B 108.8 . . ?
H47A C47 H47B 107.7 . . ?
C47 C48 N14 118.0(11) . . ?
C47 C48 H48A 107.8 . . ?
N14 C48 H48A 107.8 . . ?
C47 C48 H48B 107.8 . . ?
N14 C48 H48B 107.8 . . ?
H48A C48 H48B 107.1 . . ?
N14 C49 H49A 109.5 . . ?
N14 C49 H49B 109.5 . . ?
H49A C49 H49B 109.5 . . ?
N14 C49 H49C 109.5 . . ?
H49A C49 H49C 109.5 . . ?
H49B C49 H49C 109.5 . . ?
N14 C50 H50A 109.5 . . ?
N14 C50 H50B 109.5 . . ?
H50A C50 H50B 109.5 . . ?
N14 C50 H50C 109.5 . . ?
H50A C50 H50C 109.5 . . ?
H50B C50 H50C 109.5 . . ?
N6 C51 C52 124.0(10) . . ?
N6 C51 H51 118.0 . . ?
C52 C51 H51 118.0 . . ?
C51 C52 C53 118.8(10) . . ?
C51 C52 H52 120.6 . . ?
C53 C52 H52 120.6 . . ?
C54 C53 C52 118.7(10) . . ?
C54 C53 C56 119.6(10) . . ?
C52 C53 C56 121.7(10) . . ?
C53 C54 C55 118.2(12) . . ?
C53 C54 H54 120.9 . . ?
C55 C54 H54 120.9 . . ?
N6 C55 C54 122.9(11) . . ?
N6 C55 H55 118.5 . . ?
C54 C55 H55 118.5 . . ?
C57 C56 C61 120.0 . . ?
C57 C56 C53 119.1(6) . . ?
C61 C56 C53 120.9(6) . . ?
C56 C57 C58 120.0 . . ?
C56 C57 H57 120.0 . . ?
C58 C57 H57 120.0 . . ?
C59 C58 C57 120.0 . . ?
C59 C58 C64 120.6(6) . . ?
C57 C58 C64 119.3(6) . . ?
C58 C59 C60 120.0 . . ?
C58 C59 H59 120.0 . . ?
C60 C59 H59 120.0 . . ?
C59 C60 C61 120.0 . . ?
C59 C60 C67 119.5(4) . . ?
C61 C60 C67 120.5(4) . . ?
C60 C61 C56 120.0 . . ?
C60 C61 H61 120.0 . . ?
C56 C61 H61 120.0 . . ?
N7 C62 C63 120.6(11) . . ?
N7 C62 H62 119.7 . . ?
C63 C62 H62 119.7 . . ?
C62 C63 C64 121.4(10) . . ?
C62 C63 H63 119.3 . . ?
C64 C63 H63 119.3 . . ?
C63 C64 C65 116.5(10) . . ?
C63 C64 C58 122.1(9) . . ?
C65 C64 C58 121.3(10) . . ?
C66 C65 C64 120.3(11) . . ?
C66 C65 H65 119.8 . . ?
C64 C65 H65 119.8 . . ?
C65 C66 N7 121.1(9) . . ?
C65 C66 H66 119.5 . . ?
N7 C66 H66 119.5 . . ?
C68 C67 C72 120.0 . . ?
C68 C67 C60 119.6(4) . . ?
C72 C67 C60 120.3(4) . . ?
C69 C68 C67 120.0 . . ?
C69 C68 H68 120.0 . . ?
C67 C68 H68 120.0 . . ?
C70 C69 C68 120.0 . . ?
C70 C69 C80 120.3(6) . . ?
C68 C69 C80 119.7(6) . . ?
C69 C70 C71 120.0 . . ?
C69 C70 H70 120.0 . . ?
C71 C70 H70 120.0 . . ?
C70 C71 C72 120.0 . . ?
C70 C71 C75 119.9(6) . . ?
C72 C71 C75 120.1(6) . . ?
C71 C72 C67 120.0 . . ?
C71 C72 H72 120.0 . . ?
C67 C72 H72 120.0 . . ?
N5 C73 C74 121.2(11) . . ?
N5 C73 H73 119.4 . . ?
C74 C73 H73 119.4 . . ?
C73 C74 C75 120.7(10) . . ?
C73 C74 H74 119.7 . . ?
C75 C74 H74 119.7 . . ?
C74 C75 C76 116.8(10) . . ?
C74 C75 C71 121.7(9) . . ?
C76 C75 C71 121.6(9) . . ?
C77 C76 C75 119.9(11) . . ?
C77 C76 H76 120.1 . . ?
C75 C76 H76 120.1 . . ?
C76 C77 N5 122.6(10) . . ?
C76 C77 H77 118.7 . . ?
N5 C77 H77 118.7 . . ?
C79 C78 N8 122.7(11) . . ?
C79 C78 H78 118.7 . . ?
N8 C78 H78 118.7 . . ?
C78 C79 C80 120.4(11) . . ?
C78 C79 H79 119.8 . . ?
C80 C79 H79 119.8 . . ?
C79 C80 C81 117.4(11) . . ?
C79 C80 C69 121.7(10) . . ?
C81 C80 C69 120.6(11) . . ?
C82 C81 C80 117.9(13) . . ?
C82 C81 H81 121.0 . . ?
C80 C81 H81 121.0 . . ?
C81 C82 N8 123.5(12) . . ?
C81 C82 H82 118.2 . . ?
N8 C82 H82 118.2 . . ?
N15 C83 H83A 109.5 . . ?
N15 C83 H83B 109.5 . . ?
H83A C83 H83B 109.5 . . ?
N15 C83 H83C 109.5 . . ?
H83A C83 H83C 109.5 . . ?
H83B C83 H83C 109.5 . . ?
N15 C84 H84A 109.5 . . ?
N15 C84 H84B 109.5 . . ?
H84A C84 H84B 109.5 . . ?
N15 C84 H84C 109.5 . . ?
H84A C84 H84C 109.5 . . ?
H84B C84 H84C 109.5 . . ?
N15 C85 C86 111.1(11) . . ?
N15 C85 H85A 109.4 . . ?
C86 C85 H85A 109.4 . . ?
N15 C85 H85B 109.4 . . ?
C86 C85 H85B 109.4 . . ?
H85A C85 H85B 108.0 . . ?
N16 C86 C85 112.3(10) . . ?
N16 C86 H86A 109.1 . . ?
C85 C86 H86A 109.1 . . ?
N16 C86 H86B 109.1 . . ?
C85 C86 H86B 109.1 . . ?
H86A C86 H86B 107.9 . . ?
N16 C87 H87A 109.5 . . ?
N16 C87 H87B 109.5 . . ?
H87A C87 H87B 109.5 . . ?
N16 C87 H87C 109.5 . . ?
H87A C87 H87C 109.5 . . ?
H87B C87 H87C 109.5 . . ?
N16 C88 H88A 109.5 . . ?
N16 C88 H88B 109.5 . . ?
H88A C88 H88B 109.5 . . ?
N16 C88 H88C 109.5 . . ?
H88A C88 H88C 109.5 . . ?
H88B C88 H88C 109.5 . . ?
C89 O1 C101 86(2) . . ?
C89 O1 Cs1 139.4(15) . . ?
C101 O1 Cs1 104.4(11) . . ?
C103 O2 C102 117.1(12) . . ?
C103 O2 Cs2 102.3(17) . 2_767 ?
C102 O2 Cs2 140.6(17) . 2_767 ?
C103 O2 Cs1 79(2) . . ?
C102 O2 Cs1 129.1(11) . . ?
Cs2 O2 Cs1 54.8(6) 2_767 . ?
C103 O2 Cs1 72.6(18) . 2_767 ?
C102 O2 Cs1 159.7(12) . 2_767 ?
Cs2 O2 Cs1 34.3(5) 2_767 2_767 ?
Cs1 O2 Cs1 32.0(3) . 2_767 ?
C104 O3 C105 113.5(10) . . ?
C104 O3 Cs2 104.5(10) . 2_767 ?
C105 O3 Cs2 139.6(16) . 2_767 ?
C104 O3 Cs1 119.0(19) . 2_767 ?
C105 O3 Cs1 117.1(13) . 2_767 ?
Cs2 O3 Cs1 48.4(5) 2_767 2_767 ?
C104 O3 Cs1 88.2(14) . . ?
C105 O3 Cs1 147.7(18) . . ?
Cs2 O3 Cs1 41.7(5) 2_767 . ?
Cs1 O3 Cs1 32.7(3) 2_767 . ?
C106 O4 C96 115(2) . . ?
C106 O4 Cs1 88.4(18) . 2_767 ?
C96 O4 Cs1 144.1(15) . 2_767 ?
C106 O4 Cs2 96.6(12) . 2_767 ?
C96 O4 Cs2 110.5(13) . 2_767 ?
Cs1 O4 Cs2 36.5(3) 2_767 2_767 ?
C90 O5 C113 117.6(17) . . ?
C114 O6 C115 116.5(12) . . ?
C114 O6 Cs2 102(2) . 2_767 ?
C115 O6 Cs2 107.7(14) . 2_767 ?
C117 O7 C116 115.6(11) . . ?
C117 O7 Cs2 92(2) . 2_767 ?
C116 O7 Cs2 126.9(13) . 2_767 ?
C95 O8 C118 134.6(19) . . ?
C95 O8 Cs2 113.1(14) . 2_767 ?
C118 O8 Cs2 112.3(11) . 2_767 ?
O1 C101 C102 112.4(14) . . ?
O1 C101 C89 46.2(13) . . ?
C102 C101 C89 99(2) . . ?
O1 C101 H10A 109.1 . . ?
C102 C101 H10A 109.1 . . ?
C89 C101 H10A 149.0 . . ?
O1 C101 H10B 109.1 . . ?
C102 C101 H10B 109.1 . . ?
C89 C101 H10B 72.7 . . ?
H10A C101 H10B 107.9 . . ?
O2 C102 C101 112.6(12) . . ?
O2 C102 Cs2 24.9(12) . 2_767 ?
C101 C102 Cs2 113.9(10) . 2_767 ?
O2 C102 H10C 109.1 . . ?
C101 C102 H10C 109.1 . . ?
Cs2 C102 H10C 86.0 2_767 . ?
O2 C102 H10D 109.1 . . ?
C101 C102 H10D 109.1 . . ?
Cs2 C102 H10D 127.1 2_767 . ?
H10C C102 H10D 107.8 . . ?
O2 C103 C104 107.9(14) . . ?
O2 C103 Cs2 50.6(12) . 2_767 ?
C104 C103 Cs2 85.2(13) . 2_767 ?
O2 C103 Cs1 75(2) . . ?
C104 C103 Cs1 120.3(17) . . ?
Cs2 C103 Cs1 49.5(7) 2_767 . ?
O2 C103 Cs1 86.0(18) . 2_767 ?
C104 C103 Cs1 86.5(14) . 2_767 ?
Cs2 C103 Cs1 38.8(6) 2_767 2_767 ?
Cs1 C103 Cs1 33.9(5) . 2_767 ?
O2 C103 H10E 110.1 . . ?
C104 C103 H10E 110.1 . . ?
Cs2 C103 H10E 77.2 2_767 . ?
Cs1 C103 H10E 35.7 . . ?
Cs1 C103 H10E 42.2 2_767 . ?
O2 C103 H10F 110.1 . . ?
C104 C103 H10F 110.1 . . ?
Cs2 C103 H10F 159.5 2_767 . ?
Cs1 C103 H10F 125.1 . . ?
Cs1 C103 H10F 150.6 2_767 . ?
H10E C103 H10F 108.4 . . ?
O3 C104 C103 111.3(15) . . ?
O3 C104 Cs2 50.3(8) . 2_767 ?
C103 C104 Cs2 67.6(13) . 2_767 ?
O3 C104 Cs1 42.3(14) . 2_767 ?
C103 C104 Cs1 71.1(14) . 2_767 ?
Cs2 C104 Cs1 36.5(4) 2_767 2_767 ?
O3 C104 H10G 109.4 . . ?
C103 C104 H10G 109.4 . . ?
Cs2 C104 H10G 102.0 2_767 . ?
Cs1 C104 H10G 136.9 2_767 . ?
O3 C104 H10H 109.4 . . ?
C103 C104 H10H 109.4 . . ?
Cs2 C104 H10H 148.7 2_767 . ?
Cs1 C104 H10H 112.2 2_767 . ?
H10G C104 H10H 108.0 . . ?
O3 C105 C106 111.9(15) . . ?
O3 C105 Cs2 26.2(11) . 2_767 ?
C106 C105 Cs2 98.2(14) . 2_767 ?
O3 C105 Cs1 43.6(10) . 2_767 ?
C106 C105 Cs1 68.4(14) . 2_767 ?
Cs2 C105 Cs1 35.2(3) 2_767 2_767 ?
O3 C105 H10I 109.2 . . ?
C106 C105 H10I 109.2 . . ?
Cs2 C105 H10I 135.4 2_767 . ?
Cs1 C105 H10I 128.7 2_767 . ?
O3 C105 H10J 109.2 . . ?
C106 C105 H10J 109.2 . . ?
Cs2 C105 H10J 94.7 2_767 . ?
Cs1 C105 H10J 121.4 2_767 . ?
H10I C105 H10J 107.9 . . ?
O4 C106 C105 105.8(14) . . ?
O4 C106 Cs1 68.5(16) . 2_767 ?
C105 C106 Cs1 88.6(14) . 2_767 ?
O4 C106 H10K 110.6 . . ?
C105 C106 H10K 110.6 . . ?
Cs1 C106 H10K 159.7 2_767 . ?
O4 C106 H10L 110.6 . . ?
C105 C106 H10L 110.6 . . ?
Cs1 C106 H10L 56.0 2_767 . ?
H10K C106 H10L 108.7 . . ?
O5 C113 C114 119.5(13) . . ?
O5 C113 H11A 107.4 . . ?
C114 C113 H11A 107.4 . . ?
O5 C113 H11B 107.4 . . ?
C114 C113 H11B 107.4 . . ?
H11A C113 H11B 107.0 . . ?
O6 C114 C113 119.4(13) . . ?
O6 C114 H11C 107.5 . . ?
C113 C114 H11C 107.5 . . ?
O6 C114 H11D 107.5 . . ?
C113 C114 H11D 107.5 . . ?
H11C C114 H11D 107.0 . . ?
O6 C115 C116 107.6(13) . . ?
O6 C115 H11E 110.2 . . ?
C116 C115 H11E 110.2 . . ?
O6 C115 H11F 110.2 . . ?
C116 C115 H11F 110.2 . . ?
H11E C115 H11F 108.5 . . ?
O7 C116 C115 108.4(14) . . ?
O7 C116 H11G 110.0 . . ?
C115 C116 H11G 110.0 . . ?
O7 C116 H11H 110.0 . . ?
C115 C116 H11H 110.0 . . ?
H11G C116 H11H 108.4 . . ?
O7 C117 C118 109.2(15) . . ?
O7 C117 Cs1 99(2) . 2_767 ?
C118 C117 Cs1 110.9(16) . 2_767 ?
O7 C117 Cs2 67(2) . 2_767 ?
C118 C117 Cs2 105.5(15) . 2_767 ?
Cs1 C117 Cs2 36.2(5) 2_767 2_767 ?
O7 C117 H11I 109.8 . . ?
C118 C117 H11I 109.8 . . ?
Cs1 C117 H11I 117.3 2_767 . ?
Cs2 C117 H11I 143.0 2_767 . ?
O7 C117 H11J 109.8 . . ?
C118 C117 H11J 109.8 . . ?
Cs1 C117 H11J 11.7 2_767 . ?
Cs2 C117 H11J 47.8 2_767 . ?
H11I C117 H11J 108.3 . . ?
O8 C118 C117 106.3(13) . . ?
O8 C118 H11K 110.5 . . ?
C117 C118 H11K 110.5 . . ?
O8 C118 H11L 110.5 . . ?
C117 C118 H11L 110.5 . . ?
H11K C118 H11L 108.7 . . ?
O1 C89 C90 118.8(16) . . ?
O1 C89 C94 120.8(16) . . ?
C90 C89 C94 120.0 . . ?
O1 C89 C101 47.9(10) . . ?
C90 C89 C101 145.8(13) . . ?
C94 C89 C101 78.4(11) . . ?
O5 C90 C89 117.9(15) . . ?
O5 C90 C91 122.0(15) . . ?
C89 C90 C91 120.0 . . ?
C90 C91 C92 120.0 . . ?
C90 C91 H91 120.0 . . ?
C92 C91 H91 120.0 . . ?
C93 C92 C91 120.0 . . ?
C93 C92 H92 120.0 . . ?
C91 C92 H92 120.0 . . ?
C92 C93 C94 120.0 . . ?
C92 C93 H93 120.0 . . ?
C94 C93 H93 120.0 . . ?
C93 C94 C89 120.0 . . ?
C93 C94 H94 120.0 . . ?
C89 C94 H94 120.0 . . ?
O8 C95 C96 115.5(16) . . ?
O8 C95 C100 124.5(16) . . ?
C96 C95 C100 120.0 . . ?
C95 C96 C97 120.0 . . ?
C95 C96 O4 110.3(16) . . ?
C97 C96 O4 129.7(16) . . ?
C96 C97 C98 120.0 . . ?
C96 C97 H97 120.0 . . ?
C98 C97 H97 120.0 . . ?
C99 C98 C97 120.0 . . ?
C99 C98 H98 120.0 . . ?
C97 C98 H98 120.0 . . ?
C100 C99 C98 120.0 . . ?
C100 C99 H99 120.0 . . ?
C98 C99 H99 120.0 . . ?
C99 C100 C95 120.0 . . ?
C99 C100 H100 120.0 . . ?
C95 C100 H100 120.0 . . ?
C107 O1' C89' 108.5(17) . . ?
C107 O1' Cs1 131.9(10) . . ?
C89' O1' Cs1 118.4(13) . . ?
C109 O2' C108 119.0(11) . . ?
C110 O3' C111 118.1(12) . . ?
C95' O4' C112 120(2) . . ?
C90' O5' C119 113.4(18) . . ?
C90' O5' Cs1 134.4(12) . . ?
C119 O5' Cs1 108.5(10) . . ?
Cs1 O5' Cs2 41.2(3) . 2_767 ?
C121 O6' C120 114.9(11) . . ?
C121 O6' Cs1 123.5(12) . . ?
C120 O6' Cs1 116.3(8) . . ?
Cs2 O6' Cs1 47.9(4) 2_767 . ?
Cs2 O6' Cs1 36.7(3) 2_767 2_767 ?
Cs1 O6' Cs1 32.0(2) . 2_767 ?
C122 O7' C123 118.2(12) . . ?
Cs2 O7' Cs1 55.7(8) 2_767 2_767 ?
C122 O7' Cs1 91.2(17) . . ?
C123 O7' Cs1 149.9(15) . . ?
Cs2 O7' Cs1 43.8(6) 2_767 . ?
Cs1 O7' Cs1 33.3(4) 2_767 . ?
C124 O8' C96' 130(2) . . ?
Cs1 O8' Cs2 38.0(3) 2_767 2_767 ?
O1' C107 C108 110.1(14) . . ?
O1' C107 H10M 109.6 . . ?
C108 C107 H10M 109.6 . . ?
O1' C107 H10N 109.6 . . ?
C108 C107 H10N 109.6 . . ?
H10M C107 H10N 108.2 . . ?
O2' C108 C107 108.1(13) . . ?
O2' C108 H10O 110.1 . . ?
C107 C108 H10O 110.1 . . ?
O2' C108 H10P 110.1 . . ?
C107 C108 H10P 110.1 . . ?
H10O C108 H10P 108.4 . . ?
O2' C109 C110 118.5(13) . . ?
O2' C109 H10Q 107.7 . . ?
C110 C109 H10Q 107.7 . . ?
Cs2 C109 H10Q 116.8 2_767 . ?
O2' C109 H10R 107.7 . . ?
C110 C109 H10R 107.7 . . ?
Cs2 C109 H10R 24.2 2_767 . ?
H10Q C109 H10R 107.1 . . ?
O3' C110 C109 120.6(13) . . ?
O3' C110 H11M 107.2 . . ?
C109 C110 H11M 107.2 . . ?
Cs2 C110 H11M 36.0 2_767 . ?
O3' C110 H11N 107.2 . . ?
C109 C110 H11N 107.2 . . ?
Cs2 C110 H11N 127.2 2_767 . ?
H11M C110 H11N 106.8 . . ?
O3' C111 C112 106.7(14) . . ?
O3' C111 H11O 110.4 . . ?
C112 C111 H11O 110.4 . . ?
Cs1 C111 H11O 8.0 2_767 . ?
O3' C111 H11P 110.4 . . ?
C112 C111 H11P 110.4 . . ?
Cs1 C111 H11P 111.2 2_767 . ?
H11O C111 H11P 108.6 . . ?
O4' C112 C111 106.0(13) . . ?
O4' C112 H11Q 110.5 . . ?
C111 C112 H11Q 110.5 . . ?
O4' C112 H11R 110.5 . . ?
C111 C112 H11R 110.5 . . ?
H11Q C112 H11R 108.7 . . ?
O5' C119 C120 114.9(13) . . ?
O5' C119 Cs1 51.2(8) . . ?
C120 C119 Cs1 84.7(8) . . ?
O5' C119 H11S 108.5 . . ?
C120 C119 H11S 108.5 . . ?
Cs1 C119 H11S 159.7 . . ?
O5' C119 H11T 108.5 . . ?
C120 C119 H11T 108.5 . . ?
Cs1 C119 H11T 81.5 . . ?
H11S C119 H11T 107.5 . . ?
O6' C120 C119 118.3(11) . . ?
O6' C120 H12A 107.7 . . ?
C119 C120 H12A 107.7 . . ?
O6' C120 H12B 107.7 . . ?
C119 C120 H12B 107.7 . . ?
H12A C120 H12B 107.1 . . ?
O6' C121 C122 111.3(15) . . ?
O6' C121 H12C 109.4 . . ?
C122 C121 H12C 109.4 . . ?
Cs2 C121 H12C 111.0 2_767 . ?
O6' C121 H12D 109.4 . . ?
C122 C121 H12D 109.4 . . ?
Cs2 C121 H12D 136.7 2_767 . ?
H12C C121 H12D 108.0 . . ?
O7' C122 C121 110.9(14) . . ?
Cs2 C122 Cs1 41.2(7) 2_767 2_767 ?
O7' C122 Cs1 67.8(15) . . ?
C121 C122 Cs1 87.5(13) . . ?
Cs2 C122 Cs1 36.1(7) 2_767 . ?
Cs1 C122 Cs1 31.5(4) 2_767 . ?
O7' C122 H12E 109.5 . . ?
C121 C122 H12E 109.5 . . ?
Cs2 C122 H12E 126.8 2_767 . ?
Cs1 C122 H12E 136.4 2_767 . ?
Cs1 C122 H12E 162.1 . . ?
O7' C122 H12F 109.5 . . ?
C121 C122 H12F 109.5 . . ?
Cs2 C122 H12F 29.6 2_767 . ?
Cs1 C122 H12F 70.8 2_767 . ?
Cs1 C122 H12F 59.0 . . ?
H12E C122 H12F 108.1 . . ?
O7' C123 C124 115.4(15) . . ?
Cs1 C123 Cs2 38.2(4) 2_767 2_767 ?
O7' C123 H12G 108.4 . . ?
C124 C123 H12G 108.4 . . ?
Cs1 C123 H12G 135.8 2_767 . ?
Cs2 C123 H12G 99.7 2_767 . ?
O7' C123 H12H 108.4 . . ?
C124 C123 H12H 108.4 . . ?
Cs1 C123 H12H 112.3 2_767 . ?
Cs2 C123 H12H 131.4 2_767 . ?
H12G C123 H12H 107.5 . . ?
O8' C124 C123 113.9(14) . . ?
O8' C124 H12I 108.8 . . ?
C123 C124 H12I 108.8 . . ?
Cs1 C124 H12I 64.6 2_767 . ?
O8' C124 H12J 108.8 . . ?
C123 C124 H12J 108.8 . . ?
Cs1 C124 H12J 171.3 2_767 . ?
H12I C124 H12J 107.7 . . ?
C90' C89' C94' 120.0 . . ?
C90' C89' O1' 113.6(14) . . ?
C94' C89' O1' 126.2(14) . . ?
O5' C90' C89' 122.0(13) . . ?
O5' C90' C91' 118.0(13) . . ?
C89' C90' C91' 120.0 . . ?
C90' C91' C92' 120.0 . . ?
C90' C91' H91' 120.0 . . ?
C92' C91' H91' 120.0 . . ?
C91' C92' C93' 120.0 . . ?
C91' C92' H92' 120.0 . . ?
C93' C92' H92' 120.0 . . ?
C94' C93' C92' 120.0 . . ?
C94' C93' H93' 120.0 . . ?
C92' C93' H93' 120.0 . . ?
C93' C94' C89' 120.0 . . ?
C93' C94' H94' 120.0 . . ?
C89' C94' H94' 120.0 . . ?
O4' C95' C96' 112.4(15) . . ?
O4' C95' C10Z 127.2(15) . . ?
C96' C95' C10Z 120.0 . . ?
C97' C96' C95' 120.0 . . ?
C97' C96' O8' 123.2(13) . . ?
C95' C96' O8' 116.5(13) . . ?
C96' C97' C98' 120.0 . . ?
C96' C97' H97' 120.0 . . ?
C98' C97' H97' 120.0 . . ?
C99' C98' C97' 120.0 . . ?
C99' C98' H98' 120.0 . . ?
C97' C98' H98' 120.0 . . ?
C98' C99' C10Z 120.0 . . ?
C98' C99' H99' 120.0 . . ?
C10Z C99' H99' 120.0 . . ?
C99' C10Z C95' 120.0 . . ?
C99' C10Z H10Z 120.0 . . ?
C95' C10Z H10Z 120.0 . . ?
C5 N1 C1 117.7(9) . . ?
C5 N1 Pd1 121.9(8) . . ?
C1 N1 Pd1 119.4(7) . . ?
C22 N2 C18 118.4(8) . . ?
C22 N2 Pd2 121.0(6) . . ?
C18 N2 Pd2 120.3(7) . . ?
C23 N3 C27 117.8(9) . . ?
C23 N3 Pd3 117.2(7) . . ?
C27 N3 Pd3 124.7(7) . . ?
C32 N4 C28 116.3(8) . . ?
C32 N4 Pd4 120.2(6) . 2_767 ?
C28 N4 Pd4 123.1(7) . 2_767 ?
C73 N5 C77 118.8(10) . . ?
C73 N5 Pd1 121.5(8) . . ?
C77 N5 Pd1 119.6(7) . . ?
C51 N6 C55 117.3(9) . . ?
C51 N6 Pd2 121.7(7) . . ?
C55 N6 Pd2 120.8(8) . . ?
C62 N7 C66 119.7(9) . . ?
C62 N7 Pd4 121.4(8) . . ?
C66 N7 Pd4 118.9(6) . . ?
C78 N8 C82 117.3(11) . . ?
C78 N8 Pd3 121.2(8) . 2_767 ?
C82 N8 Pd3 121.4(8) . 2_767 ?
C33 N9 C35 118.4(13) . . ?
C33 N9 C34 108.3(13) . . ?
C35 N9 C34 100.1(12) . . ?
C33 N9 Pd1 113.4(8) . . ?
C35 N9 Pd1 103.8(7) . . ?
C34 N9 Pd1 112.1(8) . . ?
C38 N10 C36 112.3(14) . . ?
C38 N10 C37 103.1(15) . . ?
C36 N10 C37 108.5(11) . . ?
C38 N10 Pd1 114.3(9) . . ?
C36 N10 Pd1 106.5(7) . . ?
C37 N10 Pd1 112.1(10) . . ?
C41 N11 C40 113.8(10) . . ?
C41 N11 C39 103.5(11) . . ?
C40 N11 C39 109.5(9) . . ?
C41 N11 Pd2 107.6(7) . . ?
C40 N11 Pd2 110.9(7) . . ?
C39 N11 Pd2 111.3(7) . . ?
C43 N12 C44 111.1(11) . . ?
C43 N12 C42 103.6(10) . . ?
C44 N12 C42 108.4(12) . . ?
C43 N12 Pd2 116.0(8) . . ?
C44 N12 Pd2 111.3(8) . . ?
C42 N12 Pd2 105.8(7) . . ?
C45 N13 C47 109.7(10) . . ?
C45 N13 C46 109.5(10) . . ?
C47 N13 C46 105.4(10) . . ?
C45 N13 Pd3 111.6(7) . . ?
C47 N13 Pd3 107.6(7) . . ?
C46 N13 Pd3 113.0(8) . . ?
C48 N14 C50 105.7(13) . . ?
C48 N14 C49 107.3(12) . . ?
C50 N14 C49 114.3(12) . . ?
C48 N14 Pd3 107.3(7) . . ?
C50 N14 Pd3 109.4(9) . . ?
C49 N14 Pd3 112.4(8) . . ?
C85 N15 C84 111.3(12) . . ?
C85 N15 C83 104.6(11) . . ?
C84 N15 C83 107.6(8) . . ?
C85 N15 Pd4 106.1(7) . . ?
C84 N15 Pd4 113.4(8) . . ?
C83 N15 Pd4 113.6(7) . . ?
C87 N16 C88 108.7(8) . . ?
C87 N16 C86 109.2(9) . . ?
C88 N16 C86 113.1(9) . . ?
C87 N16 Pd4 113.7(6) . . ?
C88 N16 Pd4 109.1(6) . . ?
C86 N16 Pd4 103.2(7) . . ?
O11 N17 O9 117.6(12) . . ?
O11 N17 O10 120.9(12) . . ?
O9 N17 O10 121.5(10) . . ?
O12 N18 O14 119.5(18) . . ?
O12 N18 O13 117.3(17) . . ?
O14 N18 O13 122.3(18) . . ?
O13' N18' O12' 120(2) . . ?
O13' N18' O14' 119(2) . . ?
O12' N18' O14' 119(2) . . ?
O16 N19 O15 119.9(13) . . ?
O16 N19 O17 124.8(13) . . ?
O15 N19 O17 115.3(13) . . ?
N19 O15 O20 155.6(17) . . ?
O19 N20 O18 130.0(17) . . ?
O19 N20 O20 115.1(15) . . ?
O18 N20 O20 111.0(14) . . ?
N20 O20 O15 113(2) . . ?
O23 N21 O21 131.0(14) . . ?
O23 N21 O22 119.3(14) . . ?
O21 N21 O22 109.4(13) . . ?
O25 N22 O24 122.5(16) . . ?
O25 N22 O26 120.3(18) . . ?
O24 N22 O26 116.5(14) . . ?

loop_
_geom_bond_atom_site_label_1
_geom_bond_atom_site_label_2
_geom_bond_distance
_geom_bond_site_symmetry_2
_geom_bond_publ_flag
Cs1 Cs1 2.015(11) 2_767 ?
Cs1 Cs2 2.265(13) . ?
Cs1 Cs2 2.480(14) 2_767 ?
Cs1 O7' 2.51(3) 2_767 ?
Cs1 O3 2.93(3) 2_767 ?
Cs1 O2 2.93(2) . ?
Cs1 C103 2.98(4) . ?
Cs1 O6' 3.123(19) . ?
Cs1 O5' 3.133(16) . ?
Cs1 O8' 3.205(16) 2_767 ?
Cs1 O4 3.27(2) 2_767 ?
Cs1 C124 3.36(3) 2_767 ?
Cs1 H10E 2.95(4) 2_767 ?
Cs1 H11J 2.51(4) 2_767 ?
Cs1 H11O 2.71(3) 2_767 ?
Cs1 H12F 3.19(4) 2_767 ?
Cs2 C122 2.11(5) 2_767 ?
Cs2 O7' 2.33(3) 2_767 ?
Cs2 O2 2.33(3) 2_767 ?
Cs2 O3 2.53(3) 2_767 ?
Cs2 C103 2.95(4) 2_767 ?
Cs2 O6' 2.97(2) 2_767 ?
Cs2 C121 3.02(3) 2_767 ?
Cs2 C104 3.18(3) 2_767 ?
Cs2 C109 3.36(4) 2_767 ?
Cs2 O7 3.46(4) 2_767 ?
Cs2 H10E 2.89(4) 2_767 ?
Cs2 H11J 3.19(4) 2_767 ?
Cs2 H10R 2.49(4) 2_767 ?
Cs2 H11M 2.76(4) 2_767 ?
Cs2 H11O 3.38(4) 2_767 ?
Cs2 H12E 2.81(5) 2_767 ?
Cs2 H12F 1.34(5) 2_767 ?
Pd1 N1 2.015(9) . ?
Pd1 N5 2.028(9) . ?
Pd1 N9 2.063(9) . ?
Pd1 N10 2.064(10) . ?
Pd2 N6 2.012(8) . ?
Pd2 N2 2.045(8) . ?
Pd2 N12 2.065(8) . ?
Pd2 N11 2.070(8) . ?
Pd3 N8 2.026(10) 2_767 ?
Pd3 N3 2.027(9) . ?
Pd3 N14 2.051(9) . ?
Pd3 N13 2.070(9) . ?
Pd4 N7 2.021(8) . ?
Pd4 N4 2.025(8) 2_767 ?
Pd4 N15 2.037(9) . ?
Pd4 N16 2.059(8) . ?
C1 N1 1.357(15) . ?
C1 C2 1.403(15) . ?
C1 H1 0.9500 . ?
C2 C3 1.378(14) . ?
C2 H2 0.9500 . ?
C3 C4 1.404(16) . ?
C3 C6 1.491(10) . ?
C4 C5 1.380(15) . ?
C4 H4 0.9500 . ?
C5 N1 1.325(14) . ?
C5 H5 0.9500 . ?
C6 C7 1.3900 . ?
C6 C11 1.3900 . ?
C7 C8 1.3900 . ?
C7 H7 0.9500 . ?
C8 C9 1.3900 . ?
C8 C30 1.484(10) . ?
C9 C10 1.3900 . ?
C9 H9 0.9500 . ?
C10 C11 1.3900 . ?
C10 C12 1.541(5) . ?
C11 H11 0.9500 . ?
C12 C13 1.3900 . ?
C12 C17 1.3900 . ?
C13 C14 1.3900 . ?
C13 H13 0.9500 . ?
C14 C15 1.3900 . ?
C14 C25 1.502(11) . ?
C15 C16 1.3900 . ?
C15 H15 0.9500 . ?
C16 C17 1.3900 . ?
C16 C20 1.498(10) . ?
C17 H17 0.9500 . ?
C18 C19 1.354(14) . ?
C18 N2 1.373(12) . ?
C18 H18 0.9500 . ?
C19 C20 1.417(15) . ?
C19 H19 0.9500 . ?
C20 C21 1.385(13) . ?
C21 C22 1.352(14) . ?
C21 H21 0.9500 . ?
C22 N2 1.340(13) . ?
C22 H22 0.9500 . ?
C23 N3 1.348(14) . ?
C23 C24 1.382(16) . ?
C23 H23 0.9500 . ?
C24 C25 1.387(15) . ?
C24 H24 0.9500 . ?
C25 C26 1.375(15) . ?
C26 C27 1.373(15) . ?
C26 H26 0.9500 . ?
C27 N3 1.351(12) . ?
C27 H27 0.9500 . ?
C28 N4 1.348(12) . ?
C28 C29 1.359(13) . ?
C28 H28 0.9500 . ?
C29 C30 1.395(14) . ?
C29 H29 0.9500 . ?
C30 C31 1.404(13) . ?
C31 C32 1.349(14) . ?
C31 H31 0.9500 . ?
C32 N4 1.345(13) . ?
C32 H32 0.9500 . ?
C33 N9 1.426(18) . ?
C33 H33A 0.9800 . ?
C33 H33B 0.9800 . ?
C33 H33C 0.9800 . ?
C34 N9 1.466(18) . ?
C34 H34A 0.9800 . ?
C34 H34B 0.9800 . ?
C34 H34C 0.9800 . ?
C35 C36 1.453(18) . ?
C35 N9 1.456(16) . ?
C35 H35A 0.9900 . ?
C35 H35B 0.9900 . ?
C36 N10 1.479(15) . ?
C36 H36A 0.9900 . ?
C36 H36B 0.9900 . ?
C37 N10 1.487(9) . ?
C37 H37A 0.9800 . ?
C37 H37B 0.9800 . ?
C37 H37C 0.9800 . ?
C38 N10 1.48(2) . ?
C38 H38A 0.9800 . ?
C38 H38B 0.9800 . ?
C38 H38C 0.9800 . ?
C39 N11 1.477(9) . ?
C39 H39A 0.9800 . ?
C39 H39B 0.9800 . ?
C39 H39C 0.9800 . ?
C40 N11 1.469(15) . ?
C40 H40A 0.9800 . ?
C40 H40B 0.9800 . ?
C40 H40C 0.9800 . ?
C41 C42 1.432(14) . ?
C41 N11 1.440(14) . ?
C41 H41A 0.9900 . ?
C41 H41B 0.9900 . ?
C42 N12 1.499(16) . ?
C42 H42A 0.9900 . ?
C42 H42B 0.9900 . ?
C43 N12 1.451(14) . ?
C43 H43A 0.9800 . ?
C43 H43B 0.9800 . ?
C43 H43C 0.9800 . ?
C44 N12 1.465(17) . ?
C44 H44A 0.9800 . ?
C44 H44B 0.9800 . ?
C44 H44C 0.9800 . ?
C45 N13 1.472(15) . ?
C45 H45A 0.9800 . ?
C45 H45B 0.9800 . ?
C45 H45C 0.9800 . ?
C46 N13 1.494(14) . ?
C46 H46A 0.9800 . ?
C46 H46B 0.9800 . ?
C46 H46C 0.9800 . ?
C47 C48 1.435(14) . ?
C47 N13 1.478(14) . ?
C47 H47A 0.9900 . ?
C47 H47B 0.9900 . ?
C48 N14 1.449(16) . ?
C48 H48A 0.9900 . ?
C48 H48B 0.9900 . ?
C49 N14 1.506(15) . ?
C49 H49A 0.9800 . ?
C49 H49B 0.9800 . ?
C49 H49C 0.9800 . ?
C50 N14 1.488(19) . ?
C50 H50A 0.9800 . ?
C50 H50B 0.9800 . ?
C50 H50C 0.9800 . ?
C51 N6 1.339(14) . ?
C51 C52 1.370(15) . ?
C51 H51 0.9500 . ?
C52 C53 1.391(17) . ?
C52 H52 0.9500 . ?
C53 C54 1.390(17) . ?
C53 C56 1.505(11) . ?
C54 C55 1.401(17) . ?
C54 H54 0.9500 . ?
C55 N6 1.343(14) . ?
C55 H55 0.9500 . ?
C56 C57 1.3900 . ?
C56 C61 1.3900 . ?
C57 C58 1.3900 . ?
C57 H57 0.9500 . ?
C58 C59 1.3900 . ?
C58 C64 1.458(11) . ?
C59 C60 1.3900 . ?
C59 H59 0.9500 . ?
C60 C61 1.3900 . ?
C60 C67 1.519(6) . ?
C61 H61 0.9500 . ?
C62 N7 1.343(13) . ?
C62 C63 1.379(16) . ?
C62 H62 0.9500 . ?
C63 C64 1.394(16) . ?
C63 H63 0.9500 . ?
C64 C65 1.411(14) . ?
C65 C66 1.373(15) . ?
C65 H65 0.9500 . ?
C66 N7 1.374(14) . ?
C66 H66 0.9500 . ?
C67 C68 1.3900 . ?
C67 C72 1.3900 . ?
C68 C69 1.3900 . ?
C68 H68 0.9500 . ?
C69 C70 1.3900 . ?
C69 C80 1.476(13) . ?
C70 C71 1.3900 . ?
C70 H70 0.9500 . ?
C71 C72 1.3900 . ?
C71 C75 1.473(12) . ?
C72 H72 0.9500 . ?
C73 N5 1.336(14) . ?
C73 C74 1.382(16) . ?
C73 H73 0.9500 . ?
C74 C75 1.392(15) . ?
C74 H74 0.9500 . ?
C75 C76 1.410(14) . ?
C76 C77 1.346(16) . ?
C76 H76 0.9500 . ?
C77 N5 1.363(14) . ?
C77 H77 0.9500 . ?
C78 C79 1.353(16) . ?
C78 N8 1.356(14) . ?
C78 H78 0.9500 . ?
C79 C80 1.411(16) . ?
C79 H79 0.9500 . ?
C80 C81 1.425(17) . ?
C81 C82 1.37(2) . ?
C81 H81 0.9500 . ?
C82 N8 1.373(17) . ?
C82 H82 0.9500 . ?
C83 N15 1.495(9) . ?
C83 H83A 0.9800 . ?
C83 H83B 0.9800 . ?
C83 H83C 0.9800 . ?
C84 N15 1.482(8) . ?
C84 H84A 0.9800 . ?
C84 H84B 0.9800 . ?
C84 H84C 0.9800 . ?
C85 N15 1.432(17) . ?
C85 C86 1.51(2) . ?
C85 H85A 0.9900 . ?
C85 H85B 0.9900 . ?
C86 N16 1.496(14) . ?
C86 H86A 0.9900 . ?
C86 H86B 0.9900 . ?
C87 N16 1.466(8) . ?
C87 H87A 0.9800 . ?
C87 H87B 0.9800 . ?
C87 H87C 0.9800 . ?
C88 N16 1.484(8) . ?
C88 H88A 0.9800 . ?
C88 H88B 0.9800 . ?
C88 H88C 0.9800 . ?
O1 C89 1.35(2) . ?
O1 C101 1.390(10) . ?
O2 C103 1.376(10) . ?
O2 C102 1.389(10) . ?
O3 C104 1.396(10) . ?
O3 C105 1.403(10) . ?
O4 C106 1.382(10) . ?
O4 C96 1.41(2) . ?
O5 C90 1.32(2) . ?
O5 C113 1.376(10) . ?
O6 C114 1.370(10) . ?
O6 C115 1.393(10) . ?
O7 C117 1.380(10) . ?
O7 C116 1.392(10) . ?
O8 C95 1.36(2) . ?
O8 C118 1.389(10) . ?
C101 C102 1.464(10) . ?
C101 C89 1.87(4) . ?
C101 H10A 0.9900 . ?
C101 H10B 0.9900 . ?
C102 H10C 0.9900 . ?
C102 H10D 0.9900 . ?
C103 C104 1.458(10) . ?
C103 H10E 0.9900 . ?
C103 H10F 0.9900 . ?
C104 H10G 0.9900 . ?
C104 H10H 0.9900 . ?
C105 C106 1.478(10) . ?
C105 H10I 0.9900 . ?
C105 H10J 0.9900 . ?
C106 H10K 0.9900 . ?
C106 H10L 0.9900 . ?
C113 C114 1.434(9) . ?
C113 H11A 0.9900 . ?
C113 H11B 0.9900 . ?
C114 H11C 0.9900 . ?
C114 H11D 0.9900 . ?
C115 C116 1.467(10) . ?
C115 H11E 0.9900 . ?
C115 H11F 0.9900 . ?
C116 H11G 0.9900 . ?
C116 H11H 0.9900 . ?
C117 C118 1.467(10) . ?
C117 H11I 0.9900 . ?
C117 H11J 0.9900 . ?
C118 H11K 0.9900 . ?
C118 H11L 0.9900 . ?
C89 C90 1.3900 . ?
C89 C94 1.3900 . ?
C90 C91 1.3900 . ?
C91 C92 1.3900 . ?
C91 H91 0.9500 . ?
C92 C93 1.3900 . ?
C92 H92 0.9500 . ?
C93 C94 1.3900 . ?
C93 H93 0.9500 . ?
C94 H94 0.9500 . ?
C95 C96 1.3900 . ?
C95 C100 1.3900 . ?
C96 C97 1.3900 . ?
C97 C98 1.3900 . ?
C97 H97 0.9500 . ?
C98 C99 1.3900 . ?
C98 H98 0.9500 . ?
C99 C100 1.3900 . ?
C99 H99 0.9500 . ?
C100 H100 0.9500 . ?
O1' C107 1.381(10) . ?
O1' C89' 1.395(9) . ?
O2' C109 1.369(10) . ?
O2' C108 1.373(10) . ?
O3' C110 1.365(10) . ?
O3' C111 1.382(10) . ?
O4' C95' 1.27(2) . ?
O4' C112 1.389(10) . ?
O5' C90' 1.385(9) . ?
O5' C119 1.396(10) . ?
O6' C121 1.388(10) . ?
O6' C120 1.405(9) . ?
O7' C122 1.375(10) . ?
O7' C123 1.379(10) . ?
O8' C124 1.383(10) . ?
O8' C96' 1.49(2) . ?
C107 C108 1.460(10) . ?
C107 H10M 0.9900 . ?
C107 H10N 0.9900 . ?
C108 H10O 0.9900 . ?
C108 H10P 0.9900 . ?
C109 C110 1.430(10) . ?
C109 H10Q 0.9900 . ?
C109 H10R 0.9900 . ?
C110 H11M 0.9900 . ?
C110 H11N 0.9900 . ?
C111 C112 1.478(10) . ?
C111 H11O 0.9900 . ?
C111 H11P 0.9900 . ?
C112 H11Q 0.9900 . ?
C112 H11R 0.9900 . ?
C119 C120 1.450(9) . ?
C119 H11S 0.9900 . ?
C119 H11T 0.9900 . ?
C120 H12A 0.9900 . ?
C120 H12B 0.9900 . ?
C121 C122 1.460(10) . ?
C121 H12C 0.9900 . ?
C121 H12D 0.9900 . ?
C122 H12E 0.9900 . ?
C122 H12F 0.9900 . ?
C123 C124 1.470(10) . ?
C123 H12G 0.9900 . ?
C123 H12H 0.9900 . ?
C124 H12I 0.9900 . ?
C124 H12J 0.9900 . ?
C89' C90' 1.3900 . ?
C89' C94' 1.3900 . ?
C90' C91' 1.3900 . ?
C91' C92' 1.3900 . ?
C91' H91' 0.9500 . ?
C92' C93' 1.3900 . ?
C92' H92' 0.9500 . ?
C93' C94' 1.3900 . ?
C93' H93' 0.9500 . ?
C94' H94' 0.9500 . ?
C95' C96' 1.3900 . ?
C95' C10Z 1.3900 . ?
C96' C97' 1.3900 . ?
C97' C98' 1.3900 . ?
C97' H97' 0.9500 . ?
C98' C99' 1.3900 . ?
C98' H98' 0.9500 . ?
C99' C10Z 1.3900 . ?
C99' H99' 0.9500 . ?
C10Z H10Z 0.9500 . ?
N17 O11 1.245(11) . ?
N17 O9 1.245(12) . ?
N17 O10 1.263(12) . ?
N18 O12 1.235(16) . ?
N18 O14 1.237(15) . ?
N18 O13 1.287(16) . ?
N18' O13' 1.240(18) . ?
N18' O12' 1.249(19) . ?
N18' O14' 1.255(18) . ?
N19 O16 1.200(13) . ?
N19 O15 1.231(12) . ?
N19 O17 1.296(13) . ?
O15 O20 1.61(3) . ?
N20 O19 1.260(9) . ?
N20 O18 1.266(9) . ?
N20 O20 1.270(9) . ?
N21 O23 1.152(11) . ?
N21 O21 1.172(12) . ?
N21 O22 1.299(14) . ?
N22 O25 1.222(16) . ?
N22 O24 1.260(15) . ?
N22 O26 1.265(15) . ?

loop_
_geom_hbond_atom_site_label_D
_geom_hbond_atom_site_label_H
_geom_hbond_atom_site_label_A
_geom_hbond_distance_DH
_geom_hbond_distance_HA
_geom_hbond_distance_DA
_geom_hbond_angle_DHA
_geom_hbond_site_symmetry_A
_geom_hbond_publ_flag
C39 H39C O15 0.98 2.39 3.36(2) 169.0 2_776 yes
C41 H41A O17 0.99 2.61 3.397(19) 136.9 2_776 yes
C44 H44C O12^a 0.98 2.44 3.38(3) 160.7 . yes
C49 H49C N8 0.98 2.69 3.229(18) 115.3 2_767 yes
C54 H54 O10 0.95 2.44 3.386(17) 175.3 . yes
C54 H54 O11 0.95 2.61 3.278(18) 127.5 . yes
C55 H55 O19 0.95 2.60 3.465(15) 152.2 . yes
C63 H63 O12^a 0.95 2.63 3.29(2) 126.9 2_766 yes
C63 H63 O13^a 0.95 2.47 3.40(2) 167.0 2_766 yes
C63 H63 N18'^b 0.95 2.59 3.49(5) 158.5 2_766 yes
C63 H63 O12'^b 0.95 1.96 2.87(7) 159.2 2_766 yes
C63 H63 O13'^b 0.95 2.58 3.30(6) 132.8 2_766 yes
C66 H66 O23 0.95 2.39 3.278(14) 156.0 . yes
C74 H74 O9 0.95 2.61 3.271(15) 126.6 . yes
C74 H74 O10 0.95 2.46 3.410(14) 174.3 . yes
C77 H77 O21 0.95 2.43 3.295(18) 151.5 1_655 yes
C81 H81 O13^a 0.95 2.57 3.49(3) 165.6 2_766 yes
C81 H81 O14^a 0.95 2.57 3.27(3) 131.0 2_766 yes
C81 H81 N18'^b 0.95 2.68 3.59(6) 161.5 2_766 yes
C81 H81 O12'^b 0.95 2.61 3.38(7) 138.6 2_766 yes
C81 H81 O14'^b 0.95 2.03 2.95(7) 164.0 2_766 yes
C84 H84A O19 0.98 2.65 3.404(16) 133.9 2_766 yes
C88 H88B O23 0.98 2.53 3.383(17) 145.9 . yes
C110^b H11M^b O4'^b 0.99 2.14 2.83(3) 125.3 . yes
C124^b H12I^b O1'^b 0.99 2.57 3.54(4) 169.5 2_767 yes
C1 H1 O22 0.95 2.62 3.56(2) 171.2 1_655 yes
C4 H4 N19 0.95 2.69 3.519(17) 145.6 . yes
C4 H4 O16 0.95 2.60 3.22(2) 123.3 . yes
C4 H4 O17 0.95 2.41 3.352(16) 173.7 . yes
C5 H5 O16 0.95 2.58 3.23(2) 125.1 . yes
C18 H18 N20 0.95 2.62 3.53(2) 160.5 . yes
C18 H18 O19 0.95 2.44 3.305(15) 151.4 . yes
C18 H18 O20 0.95 2.24 2.97(2) 133.5 . yes
C19 H19 O15 0.95 2.66 3.292(19) 124.8 . yes
C19 H19 O17 0.95 2.52 3.463(17) 170.9 . yes
C26 H26 O26^a 0.95 2.60 3.43(2) 145.8 1_565 yes
C26 H26 O25^a 0.95 2.65 3.58(6) 168.0 2_767 yes
C28 H28 O26^a 0.95 2.57 3.206(18) 124.3 2_767 yes
C29 H29 O26^a 0.95 2.58 3.20(2) 122.8 2_767 yes
C29 H29 O25^a 0.95 2.44 3.37(3) 165.0 1_565 yes
C32 H32 O23 0.95 2.42 3.309(13) 155.6 2_767 yes
C33 H33C O9 0.98 2.63 3.57(2) 160.3 2_866 yes
C34 H34C O21 0.98 2.29 3.14(2) 145.6 1_655 yes
C38 H38A N1 0.98 2.66 3.20(2) 115.5 . yes

loop_
_geom_torsion_atom_site_label_1
_geom_torsion_atom_site_label_2
_geom_torsion_atom_site_label_3
_geom_torsion_atom_site_label_4
_geom_torsion
_geom_torsion_site_symmetry_1
_geom_torsion_site_symmetry_2
_geom_torsion_site_symmetry_3
_geom_torsion_site_symmetry_4
_geom_torsion_publ_flag
N1 C1 C2 C3 5(2) . . . . ?
C1 C2 C3 C4 0(2) . . . . ?
C1 C2 C3 C6 178.4(12) . . . . ?
C2 C3 C4 C5 -3(2) . . . . ?
C6 C3 C4 C5 178.3(14) . . . . ?
C3 C4 C5 N1 2(3) . . . . ?
C2 C3 C6 C7 27.6(16) . . . . ?
C4 C3 C6 C7 -153.8(12) . . . . ?
C2 C3 C6 C11 -149.0(11) . . . . ?
C4 C3 C6 C11 29.5(17) . . . . ?
C11 C6 C7 C8 0.0 . . . . ?
C3 C6 C7 C8 -176.7(8) . . . . ?
C6 C7 C8 C9 0.0 . . . . ?
C6 C7 C8 C30 176.1(7) . . . . ?
C7 C8 C9 C10 0.0 . . . . ?
C30 C8 C9 C10 -176.1(7) . . . . ?
C8 C9 C10 C11 0.0 . . . . ?
C8 C9 C10 C12 176.6(6) . . . . ?
C9 C10 C11 C6 0.0 . . . . ?
C12 C10 C11 C6 -176.6(6) . . . . ?
C7 C6 C11 C10 0.0 . . . . ?
C3 C6 C11 C10 176.6(8) . . . . ?
C9 C10 C12 C13 -1.2(7) . . . . ?
C11 C10 C12 C13 175.5(4) . . . . ?
C9 C10 C12 C17 -178.3(4) . . . . ?
C11 C10 C12 C17 -1.7(7) . . . . ?
C17 C12 C13 C14 0.0 . . . . ?
C10 C12 C13 C14 -177.1(6) . . . . ?
C12 C13 C14 C15 0.0 . . . . ?
C12 C13 C14 C25 177.2(8) . . . . ?
C13 C14 C15 C16 0.0 . . . . ?
C25 C14 C15 C16 -177.2(8) . . . . ?
C14 C15 C16 C17 0.0 . . . . ?
C14 C15 C16 C20 175.7(8) . . . . ?
C15 C16 C17 C12 0.0 . . . . ?
C20 C16 C17 C12 -175.7(8) . . . . ?
C13 C12 C17 C16 0.0 . . . . ?
C10 C12 C17 C16 177.1(6) . . . . ?
N2 C18 C19 C20 -1.5(19) . . . . ?
C18 C19 C20 C21 3.5(18) . . . . ?
C18 C19 C20 C16 -179.1(10) . . . . ?
C17 C16 C20 C21 147.5(9) . . . . ?
C15 C16 C20 C21 -28.2(13) . . . . ?
C17 C16 C20 C19 -29.8(13) . . . . ?
C15 C16 C20 C19 154.6(9) . . . . ?
C19 C20 C21 C22 -4.1(17) . . . . ?
C16 C20 C21 C22 178.5(10) . . . . ?
C20 C21 C22 N2 2.8(18) . . . . ?
N3 C23 C24 C25 0(2) . . . . ?
C23 C24 C25 C26 0(2) . . . . ?
C23 C24 C25 C14 179.8(12) . . . . ?
C15 C14 C25 C26 -152.1(11) . . . . ?
C13 C14 C25 C26 30.7(16) . . . . ?
C15 C14 C25 C24 28.5(15) . . . . ?
C13 C14 C25 C24 -148.7(10) . . . . ?
C24 C25 C26 C27 -1(2) . . . . ?
C14 C25 C26 C27 179.6(12) . . . . ?
C25 C26 C27 N3 2(2) . . . . ?
N4 C28 C29 C30 0.8(18) . . . . ?
C28 C29 C30 C31 -2.7(17) . . . . ?
C28 C29 C30 C8 176.5(10) . . . . ?
C9 C8 C30 C29 -30.8(13) . . . . ?
C7 C8 C30 C29 153.1(9) . . . . ?
C9 C8 C30 C31 148.4(8) . . . . ?
C7 C8 C30 C31 -27.7(12) . . . . ?
C29 C30 C31 C32 1.0(16) . . . . ?
C8 C30 C31 C32 -178.2(9) . . . . ?
C30 C31 C32 N4 2.7(16) . . . . ?
N9 C35 C36 N10 47(2) . . . . ?
N11 C41 C42 N12 -45(2) . . . . ?
N13 C47 C48 N14 32(2) . . . . ?
N6 C51 C52 C53 2(3) . . . . ?
C51 C52 C53 C54 -3(3) . . . . ?
C51 C52 C53 C56 177.2(16) . . . . ?
C52 C53 C54 C55 4(3) . . . . ?
C56 C53 C54 C55 -176.7(17) . . . . ?
C53 C54 C55 N6 -4(3) . . . . ?
C54 C53 C56 C57 -148.4(16) . . . . ?
C52 C53 C56 C57 31(2) . . . . ?
C54 C53 C56 C61 30(2) . . . . ?
C52 C53 C56 C61 -150.5(14) . . . . ?
C61 C56 C57 C58 0.0 . . . . ?
C53 C56 C57 C58 178.1(12) . . . . ?
C56 C57 C58 C59 0.0 . . . . ?
C56 C57 C58 C64 -175.7(10) . . . . ?
C57 C58 C59 C60 0.0 . . . . ?
C64 C58 C59 C60 175.6(10) . . . . ?
C58 C59 C60 C61 0.0 . . . . ?
C58 C59 C60 C67 -178.8(9) . . . . ?
C59 C60 C61 C56 0.0 . . . . ?
C67 C60 C61 C56 178.8(9) . . . . ?
C57 C56 C61 C60 0.0 . . . . ?
C53 C56 C61 C60 -178.1(13) . . . . ?
N7 C62 C63 C64 -7(3) . . . . ?
C62 C63 C64 C65 6(2) . . . . ?
C62 C63 C64 C58 -177.4(14) . . . . ?
C59 C58 C64 C63 -27.5(18) . . . . ?
C57 C58 C64 C63 148.1(13) . . . . ?
C59 C58 C64 C65 148.5(11) . . . . ?
C57 C58 C64 C65 -35.9(17) . . . . ?
C63 C64 C65 C66 -2(2) . . . . ?
C58 C64 C65 C66 -178.7(12) . . . . ?
C64 C65 C66 N7 -1(2) . . . . ?
C59 C60 C67 C68 2.8(10) . . . . ?
C61 C60 C67 C68 -176.0(5) . . . . ?
C59 C60 C67 C72 -179.7(5) . . . . ?
C61 C60 C67 C72 1.4(10) . . . . ?
C72 C67 C68 C69 0.0 . . . . ?
C60 C67 C68 C69 177.4(9) . . . . ?
C67 C68 C69 C70 0.0 . . . . ?
C67 C68 C69 C80 178.8(11) . . . . ?
C68 C69 C70 C71 0.0 . . . . ?
C80 C69 C70 C71 -178.8(11) . . . . ?
C69 C70 C71 C72 0.0 . . . . ?
C69 C70 C71 C75 -177.5(9) . . . . ?
C70 C71 C72 C67 0.0 . . . . ?
C75 C71 C72 C67 177.5(9) . . . . ?
C68 C67 C72 C71 0.0 . . . . ?
C60 C67 C72 C71 -177.4(9) . . . . ?
N5 C73 C74 C75 3(2) . . . . ?
C73 C74 C75 C76 -1.1(18) . . . . ?
C73 C74 C75 C71 178.0(11) . . . . ?
C70 C71 C75 C74 144.2(10) . . . . ?
C72 C71 C75 C74 -33.3(14) . . . . ?
C70 C71 C75 C76 -36.8(14) . . . . ?
C72 C71 C75 C76 145.8(10) . . . . ?
C74 C75 C76 C77 -2.1(19) . . . . ?
C71 C75 C76 C77 178.8(11) . . . . ?
C75 C76 C77 N5 3(2) . . . . ?
N8 C78 C79 C80 -6(3) . . . . ?
C78 C79 C80 C81 -2(3) . . . . ?
C78 C79 C80 C69 -175.7(15) . . . . ?
C70 C69 C80 C79 34(2) . . . . ?
C68 C69 C80 C79 -145.0(13) . . . . ?
C70 C69 C80 C81 -139.5(14) . . . . ?
C68 C69 C80 C81 42(2) . . . . ?
C79 C80 C81 C82 8(3) . . . . ?
C69 C80 C81 C82 -178.3(16) . . . . ?
C80 C81 C82 N8 -7(3) . . . . ?
N15 C85 C86 N16 51.1(16) . . . . ?
C89 O1 C101 C102 -81(2) . . . . ?
Cs1 O1 C101 C102 59(2) . . . . ?
Cs1 O1 C101 C89 140.1(16) . . . . ?
C103 O2 C102 C101 -79(3) . . . . ?
Cs2 O2 C102 C101 98(3) 2_767 . . . ?
Cs1 O2 C102 C101 19(3) . . . . ?
Cs1 O2 C102 C101 36(6) 2_767 . . . ?
C103 O2 C102 Cs2 -177(4) . . . 2_767 ?
Cs1 O2 C102 Cs2 -80(2) . . . 2_767 ?
Cs1 O2 C102 Cs2 -62(4) 2_767 . . 2_767 ?
O1 C101 C102 O2 -57(3) . . . . ?
C89 C101 C102 O2 -103(2) . . . . ?
O1 C101 C102 Cs2 -30(3) . . . 2_767 ?
C89 C101 C102 Cs2 -75.9(16) . . . 2_767 ?
C102 O2 C103 C104 -114(2) . . . . ?
Cs2 O2 C103 C104 68(2) 2_767 . . . ?
Cs1 O2 C103 C104 117(2) . . . . ?
Cs1 O2 C103 C104 85.0(19) 2_767 . . . ?
C102 O2 C103 Cs2 178(3) . . . 2_767 ?
Cs1 O2 C103 Cs2 49.8(8) . . . 2_767 ?
Cs1 O2 C103 Cs2 17.3(10) 2_767 . . 2_767 ?
C102 O2 C103 Cs1 128.2(19) . . . . ?
Cs2 O2 C103 Cs1 -49.8(8) 2_767 . . . ?
Cs1 O2 C103 Cs1 -32.5(4) 2_767 . . . ?
C102 O2 C103 Cs1 160.7(17) . . . 2_767 ?
Cs2 O2 C103 Cs1 -17.3(10) 2_767 . . 2_767 ?
Cs1 O2 C103 Cs1 32.5(4) . . . 2_767 ?
C105 O3 C104 C103 -163(3) . . . . ?
Cs2 O3 C104 C103 31(3) 2_767 . . . ?
Cs1 O3 C104 C103 -19(4) 2_767 . . . ?
Cs1 O3 C104 C103 -7(3) . . . . ?
C105 O3 C104 Cs2 166(4) . . . 2_767 ?
Cs1 O3 C104 Cs2 -50.1(8) 2_767 . . 2_767 ?
Cs1 O3 C104 Cs2 -38.7(10) . . . 2_767 ?
C105 O3 C104 Cs1 -144(4) . . . 2_767 ?
Cs2 O3 C104 Cs1 50.1(8) 2_767 . . 2_767 ?
Cs1 O3 C104 Cs1 11.4(12) . . . 2_767 ?
O2 C103 C104 O3 -71(3) . . . . ?
Cs2 C103 C104 O3 -26(3) 2_767 . . . ?
Cs1 C103 C104 O3 11(4) . . . . ?
Cs1 C103 C104 O3 13(3) 2_767 . . . ?
O2 C103 C104 Cs2 -45.8(18) . . . 2_767 ?
Cs1 C103 C104 Cs2 36.4(14) . . . 2_767 ?
Cs1 C103 C104 Cs2 38.9(5) 2_767 . . 2_767 ?
O2 C103 C104 Cs1 -85(2) . . . 2_767 ?
Cs2 C103 C104 Cs1 -38.9(5) 2_767 . . 2_767 ?
Cs1 C103 C104 Cs1 -2.5(12) . . . 2_767 ?
C104 O3 C105 C106 139(3) . . . . ?
Cs2 O3 C105 C106 -62(5) 2_767 . . . ?
Cs1 O3 C105 C106 -5(3) 2_767 . . . ?
Cs1 O3 C105 C106 11(5) . . . . ?
C104 O3 C105 Cs2 -159(6) . . . 2_767 ?
Cs1 O3 C105 Cs2 56.6(19) 2_767 . . 2_767 ?
Cs1 O3 C105 Cs2 72.6(18) . . . 2_767 ?
C104 O3 C105 Cs1 145(4) . . . 2_767 ?
Cs2 O3 C105 Cs1 -56.6(19) 2_767 . . 2_767 ?
Cs1 O3 C105 Cs1 16.0(18) . . . 2_767 ?
C96 O4 C106 C105 70(3) . . . . ?
Cs1 O4 C106 C105 -82(2) 2_767 . . . ?
Cs2 O4 C106 C105 -46(2) 2_767 . . . ?
C96 O4 C106 Cs1 151.9(18) . . . 2_767 ?
Cs2 O4 C106 Cs1 35.6(4) 2_767 . . 2_767 ?
O3 C105 C106 O4 71(3) . . . . ?
Cs2 C105 C106 O4 48(2) 2_767 . . . ?
Cs1 C105 C106 O4 67(2) 2_767 . . . ?
O3 C105 C106 Cs1 4(2) . . . 2_767 ?
Cs2 C105 C106 Cs1 -19.2(9) 2_767 . . 2_767 ?
C90 O5 C113 C114 168(4) . . . . ?
C115 O6 C114 C113 179(3) . . . . ?
Cs2 O6 C114 C113 -64(5) 2_767 . . . ?
O5 C113 C114 O6 8(7) . . . . ?
C114 O6 C115 C116 45(4) . . . . ?
Cs2 O6 C115 C116 -69(2) 2_767 . . . ?
C117 O7 C116 C115 77(3) . . . . ?
Cs2 O7 C116 C115 -36(3) 2_767 . . . ?
O6 C115 C116 O7 72(2) . . . . ?
C116 O7 C117 C118 128(2) . . . . ?
Cs2 O7 C117 C118 -99(2) 2_767 . . . ?
C116 O7 C117 Cs1 -116(2) . . . 2_767 ?
Cs2 O7 C117 Cs1 16.8(7) 2_767 . . 2_767 ?
C116 O7 C117 Cs2 -133(2) . . . 2_767 ?
C95 O8 C118 C117 176(2) . . . . ?
Cs2 O8 C118 C117 -4(3) 2_767 . . . ?
O7 C117 C118 O8 74(3) . . . . ?
Cs1 C117 C118 O8 -34(3) 2_767 . . . ?
Cs2 C117 C118 O8 4(3) 2_767 . . . ?
C101 O1 C89 C90 140.8(16) . . . . ?
Cs1 O1 C89 C90 33(3) . . . . ?
C101 O1 C89 C94 -31.5(17) . . . . ?
Cs1 O1 C89 C94 -138.8(16) . . . . ?
Cs1 O1 C89 C101 -107.3(18) . . . . ?
C102 C101 C89 O1 112.1(14) . . . . ?
O1 C101 C89 C90 -80(2) . . . . ?
C102 C101 C89 C90 32(3) . . . . ?
O1 C101 C89 C94 152.7(16) . . . . ?
C102 C101 C89 C94 -95.2(13) . . . . ?
C113 O5 C90 C89 -176(2) . . . . ?
C113 O5 C90 C91 0(3) . . . . ?
O1 C89 C90 O5 3(2) . . . . ?
C94 C89 C90 O5 176(2) . . . . ?
C101 C89 C90 O5 60(3) . . . . ?
O1 C89 C90 C91 -172.4(19) . . . . ?
C94 C89 C90 C91 0.0 . . . . ?
C101 C89 C90 C91 -116(2) . . . . ?
O5 C90 C91 C92 -176(2) . . . . ?
C89 C90 C91 C92 0.0 . . . . ?
C90 C91 C92 C93 0.0 . . . . ?
C91 C92 C93 C94 0.0 . . . . ?
C92 C93 C94 C89 0.0 . . . . ?
O1 C89 C94 C93 172(2) . . . . ?
C90 C89 C94 C93 0.0 . . . . ?
C101 C89 C94 C93 148.9(15) . . . . ?
C118 O8 C95 C96 -122(3) . . . . ?
Cs2 O8 C95 C96 58.4(17) 2_767 . . . ?
C118 O8 C95 C100 61(4) . . . . ?
Cs2 O8 C95 C100 -119.4(14) 2_767 . . . ?
O8 C95 C96 C97 -178(2) . . . . ?
C100 C95 C96 C97 0.0 . . . . ?
O8 C95 C96 O4 0.1(19) . . . . ?
C100 C95 C96 O4 177.9(19) . . . . ?
C106 O4 C96 C95 -162.4(14) . . . . ?
Cs1 O4 C96 C95 -36(3) 2_767 . . . ?
Cs2 O4 C96 C95 -54.2(14) 2_767 . . . ?
C106 O4 C96 C97 15(3) . . . . ?
Cs1 O4 C96 C97 141.9(17) 2_767 . . . ?
Cs2 O4 C96 C97 123.4(15) 2_767 . . . ?
C95 C96 C97 C98 0.0 . . . . ?
O4 C96 C97 C98 -177(2) . . . . ?
C96 C97 C98 C99 0.0 . . . . ?
C97 C98 C99 C100 0.0 . . . . ?
C98 C99 C100 C95 0.0 . . . . ?
O8 C95 C100 C99 178(2) . . . . ?
C96 C95 C100 C99 0.0 . . . . ?
C89' O1' C107 C108 165(2) . . . . ?
Cs1 O1' C107 C108 -29(4) . . . . ?
C109 O2' C108 C107 12(4) . . . . ?
O1' C107 C108 O2' 72(3) . . . . ?
C108 O2' C109 C110 159(4) . . . . ?
C108 O2' C109 Cs2 -101(3) . . . 2_767 ?
C111 O3' C110 C109 106(4) . . . . ?
C111 O3' C110 Cs2 20(2) . . . 2_767 ?
O2' C109 C110 O3' 9(6) . . . . ?
Cs2 C109 C110 O3' -113(3) 2_767 . . . ?
O2' C109 C110 Cs2 122(4) . . . 2_767 ?
C110 O3' C111 C112 81(2) . . . . ?
C110 O3' C111 Cs1 -32(2) . . . 2_767 ?
C95' O4' C112 C111 -178(2) . . . . ?
Cs2 O4' C112 C111 -16(3) 2_767 . . . ?
O3' C111 C112 O4' -77(2) . . . . ?
Cs1 C111 C112 O4' 45(2) 2_767 . . . ?
C90' O5' C119 C120 102(2) . . . . ?
Cs1 O5' C119 C120 -60(2) . . . . ?
Cs2 O5' C119 C120 -16(3) 2_767 . . . ?
C90' O5' C119 Cs1 162(2) . . . . ?
Cs2 O5' C119 Cs1 43.9(5) 2_767 . . . ?
C121 O6' C120 C119 -144(3) . . . . ?
Cs2 O6' C120 C119 -45(3) 2_767 . . . ?
Cs1 O6' C120 C119 11(3) . . . . ?
Cs1 O6' C120 C119 13(5) 2_767 . . . ?
O5' C119 C120 O6' 34(4) . . . . ?
Cs1 C119 C120 O6' -8(2) . . . . ?
C120 O6' C121 C122 149(2) . . . . ?
Cs2 O6' C121 C122 14(2) 2_767 . . . ?
Cs1 O6' C121 C122 -5(3) . . . . ?
Cs1 O6' C121 C122 -19(2) 2_767 . . . ?
C120 O6' C121 Cs2 135.0(19) . . . 2_767 ?
Cs1 O6' C121 Cs2 -18.3(16) . . . 2_767 ?
Cs1 O6' C121 Cs2 -33.2(5) 2_767 . . 2_767 ?
C123 O7' C122 C121 108(2) . . . . ?
Cs2 O7' C122 C121 -113(2) 2_767 . . . ?
Cs1 O7' C122 C121 -100(2) 2_767 . . . ?
Cs1 O7' C122 C121 -78(2) . . . . ?
C123 O7' C122 Cs2 -138(2) . . . 2_767 ?
Cs1 O7' C122 Cs2 13.6(12) 2_767 . . 2_767 ?
Cs1 O7' C122 Cs2 35.0(7) . . . 2_767 ?
C123 O7' C122 Cs1 -152(3) . . . 2_767 ?
Cs2 O7' C122 Cs1 -13.6(12) 2_767 . . 2_767 ?
Cs1 O7' C122 Cs1 21.4(7) . . . 2_767 ?
C123 O7' C122 Cs1 -173(2) . . . . ?
Cs2 O7' C122 Cs1 -35.0(7) 2_767 . . . ?
Cs1 O7' C122 Cs1 -21.4(7) 2_767 . . . ?
O6' C121 C122 O7' 68(3) . . . . ?
Cs2 C121 C122 O7' 89(3) 2_767 . . . ?
O6' C121 C122 Cs2 -21(3) . . . 2_767 ?
O6' C121 C122 Cs1 24(3) . . . 2_767 ?
Cs2 C121 C122 Cs1 44.9(12) 2_767 . . 2_767 ?
O6' C121 C122 Cs1 3(2) . . . . ?
Cs2 C121 C122 Cs1 24.3(12) 2_767 . . . ?
C122 O7' C123 C124 133(2) . . . . ?
Cs2 O7' C123 C124 51(4) 2_767 . . . ?
Cs1 O7' C123 C124 -19(3) 2_767 . . . ?
Cs1 O7' C123 C124 -34(5) . . . . ?
C122 O7' C123 Cs1 152(4) . . . 2_767 ?
Cs2 O7' C123 Cs1 69(2) 2_767 . . 2_767 ?
Cs1 O7' C123 Cs1 -15.1(19) . . . 2_767 ?
C122 O7' C123 Cs2 83(4) . . . 2_767 ?
Cs1 O7' C123 Cs2 -69(2) 2_767 . . 2_767 ?
Cs1 O7' C123 Cs2 -84(3) . . . 2_767 ?
C96' O8' C124 C123 -93(3) . . . . ?
Cs1 O8' C124 C123 68(2) 2_767 . . . ?
Cs2 O8' C124 C123 32(3) 2_767 . . . ?
C96' O8' C124 Cs1 -160.4(19) . . . 2_767 ?
Cs2 O8' C124 Cs1 -35.9(4) 2_767 . . 2_767 ?
O7' C123 C124 O8' -51(4) . . . . ?
Cs1 C123 C124 O8' -64(2) 2_767 . . . ?
Cs2 C123 C124 O8' -33(3) 2_767 . . . ?
O7' C123 C124 Cs1 12(2) . . . 2_767 ?
Cs2 C123 C124 Cs1 30.5(8) 2_767 . . 2_767 ?
C107 O1' C89' C90' -176.5(19) . . . . ?
Cs1 O1' C89' C90' 14.8(17) . . . . ?
C107 O1' C89' C94' 9(3) . . . . ?
Cs1 O1' C89' C94' -160.2(10) . . . . ?
C119 O5' C90' C89' 177.0(12) . . . . ?
Cs1 O5' C90' C89' -28(2) . . . . ?
Cs2 O5' C90' C89' -60.4(14) 2_767 . . . ?
C119 O5' C90' C91' -5(2) . . . . ?
Cs1 O5' C90' C91' 150.6(11) . . . . ?
Cs2 O5' C90' C91' 118.1(11) 2_767 . . . ?
C94' C89' C90' O5' 178(2) . . . . ?
O1' C89' C90' O5' 3.1(19) . . . . ?
C94' C89' C90' C91' 0.0 . . . . ?
O1' C89' C90' C91' -175.3(18) . . . . ?
O5' C90' C91' C92' -178.5(19) . . . . ?
C89' C90' C91' C92' 0.0 . . . . ?
C90' C91' C92' C93' 0.0 . . . . ?
C91' C92' C93' C94' 0.0 . . . . ?
C92' C93' C94' C89' 0.0 . . . . ?
C90' C89' C94' C93' 0.0 . . . . ?
O1' C89' C94' C93' 175(2) . . . . ?
C112 O4' C95' C96' 109(2) . . . . ?
Cs2 O4' C95' C96' -53.3(16) 2_767 . . . ?
C112 O4' C95' C10Z -77(3) . . . . ?
Cs2 O4' C95' C10Z 119.8(14) 2_767 . . . ?
O4' C95' C96' C97' 173.7(19) . . . . ?
C10Z C95' C96' C97' 0.0 . . . . ?
O4' C95' C96' O8' -0.1(18) . . . . ?
C10Z C95' C96' O8' -173.8(17) . . . . ?
C124 O8' C96' C97' -3(3) . . . . ?
Cs1 O8' C96' C97' -150.5(12) 2_767 . . . ?
Cs2 O8' C96' C97' -121.9(11) 2_767 . . . ?
C124 O8' C96' C95' 170.9(16) . . . . ?
Cs1 O8' C96' C95' 23(2) 2_767 . . . ?
Cs2 O8' C96' C95' 51.7(13) 2_767 . . . ?
C95' C96' C97' C98' 0.0 . . . . ?
O8' C96' C97' C98' 173.4(18) . . . . ?
C96' C97' C98' C99' 0.0 . . . . ?
C97' C98' C99' C10Z 0.0 . . . . ?
C98' C99' C10Z C95' 0.0 . . . . ?
O4' C95' C10Z C99' -173(2) . . . . ?
C96' C95' C10Z C99' 0.0 . . . . ?
C4 C5 N1 C1 2(2) . . . . ?
C4 C5 N1 Pd1 171.0(13) . . . . ?
C2 C1 N1 C5 -5(2) . . . . ?
C2 C1 N1 Pd1 -174.7(11) . . . . ?
C21 C22 N2 C18 -0.6(17) . . . . ?
C21 C22 N2 Pd2 173.9(9) . . . . ?
C19 C18 N2 C22 0.0(17) . . . . ?
C19 C18 N2 Pd2 -174.6(9) . . . . ?
C24 C23 N3 C27 1(2) . . . . ?
C24 C23 N3 Pd3 -172.7(11) . . . . ?
C26 C27 N3 C23 -2(2) . . . . ?
C26 C27 N3 Pd3 171.4(11) . . . . ?
C31 C32 N4 C28 -4.6(15) . . . . ?
C31 C32 N4 Pd4 168.7(8) . . . 2_767 ?
C29 C28 N4 C32 2.7(16) . . . . ?
C29 C28 N4 Pd4 -170.3(9) . . . 2_767 ?
C74 C73 N5 C77 -1.8(19) . . . . ?
C74 C73 N5 Pd1 -177.1(9) . . . . ?
C76 C77 N5 C73 -2(2) . . . . ?
C76 C77 N5 Pd1 173.9(10) . . . . ?
C52 C51 N6 C55 -2(3) . . . . ?
C52 C51 N6 Pd2 -177.3(13) . . . . ?
C54 C55 N6 C51 3(3) . . . . ?
C54 C55 N6 Pd2 177.9(16) . . . . ?
C63 C62 N7 C66 3(2) . . . . ?
C63 C62 N7 Pd4 -176.9(12) . . . . ?
C65 C66 N7 C62 0(2) . . . . ?
C65 C66 N7 Pd4 -179.1(10) . . . . ?
C79 C78 N8 C82 8(2) . . . . ?
C79 C78 N8 Pd3 -173.5(13) . . . 2_767 ?
C81 C82 N8 C78 -1(3) . . . . ?
C81 C82 N8 Pd3 -180.0(15) . . . 2_767 ?
C36 C35 N9 C33 85.8(17) . . . . ?
C36 C35 N9 C34 -156.8(14) . . . . ?
C36 C35 N9 Pd1 -40.9(16) . . . . ?
C35 C36 N10 C38 -152.0(15) . . . . ?
C35 C36 N10 C37 94.7(16) . . . . ?
C35 C36 N10 Pd1 -26.2(16) . . . . ?
C42 C41 N11 C40 -89.6(15) . . . . ?
C42 C41 N11 C39 151.6(14) . . . . ?
C42 C41 N11 Pd2 33.8(16) . . . . ?
C41 C42 N12 C43 153.6(14) . . . . ?
C41 C42 N12 C44 -88.4(15) . . . . ?
C41 C42 N12 Pd2 31.1(16) . . . . ?
C48 C47 N13 C45 97.5(16) . . . . ?
C48 C47 N13 C46 -144.7(15) . . . . ?
C48 C47 N13 Pd3 -24.0(17) . . . . ?
C47 C48 N14 C50 94.4(19) . . . . ?
C47 C48 N14 C49 -143.2(17) . . . . ?
C47 C48 N14 Pd3 -22(2) . . . . ?
C86 C85 N15 C84 86.4(13) . . . . ?
C86 C85 N15 C83 -157.7(11) . . . . ?
C86 C85 N15 Pd4 -37.3(13) . . . . ?
C85 C86 N16 C87 -155.9(11) . . . . ?
C85 C86 N16 C88 83.0(13) . . . . ?
C85 C86 N16 Pd4 -34.7(13) . . . . ?
O16 N19 O15 O20 55(5) . . . . ?
O17 N19 O15 O20 -126(3) . . . . ?
O19 N20 O20 O15 -131(2) . . . . ?
O18 N20 O20 O15 69(3) . . . . ?
N19 O15 O20 N20 -120(4) . . . . ?
